data_4104832
loop_
_publ_author_name
'Liang Deng'
'Eckhard Bill'
'Karl Wieghardt'
'R. H. Holm'

_publ_section_title
;
 Cubane-Type Co4S4 Clusters: Synthesis, Redox Series, and Magnetic Ground
 States
;
_journal_name_full 'Journal of the American Chemical Society'
_journal_page_first 11213
_journal_page_last 11221
_journal_paper_doi 10.1021/ja903847a
_journal_volume 131
_journal_year 2009
_chemical_formula_sum 'C54 H126 B Co8 F4 P6 S8'
_chemical_formula_weight 1776.10
_chemical_name_systematic
; 
 ? 
;
_space_group_IT_number 2
_symmetry_cell_setting triclinic
_symmetry_space_group_name_Hall '-P 1'
_symmetry_space_group_name_H-M 'P -1'
_atom_sites_solution_hydrogens geom
_atom_sites_solution_primary direct
_atom_sites_solution_secondary difmap
_audit_creation_method SHELXL-97
_cell_angle_alpha 86.0850(10)
_cell_angle_beta 81.2200(10)
_cell_angle_gamma 88.4730(10)
_cell_formula_units_Z 6
_cell_length_a 13.5596(7)
_cell_length_b 20.8973(10)
_cell_length_c 41.467(2)
_cell_measurement_temperature 193(2)
_cell_volume 11583.7(10)
_computing_structure_refinement 'SHELXL-97 (Sheldrick, 1997)'
_computing_structure_solution 'SHELXS-97 (Sheldrick, 1990)'
_diffrn_ambient_temperature 193(2)
_diffrn_measured_fraction_theta_full 0.996
_diffrn_measured_fraction_theta_max 0.996
_diffrn_radiation_monochromator graphite
_diffrn_radiation_source 'fine-focus sealed tube'
_diffrn_radiation_type MoK\a
_diffrn_radiation_wavelength 0.71073
_diffrn_reflns_av_R_equivalents 0.0254
_diffrn_reflns_av_sigmaI/netI 0.0504
_diffrn_reflns_limit_h_max 15
_diffrn_reflns_limit_h_min -16
_diffrn_reflns_limit_k_max 24
_diffrn_reflns_limit_k_min -22
_diffrn_reflns_limit_l_max 49
_diffrn_reflns_limit_l_min -26
_diffrn_reflns_number 66596
_diffrn_reflns_theta_full 25.00
_diffrn_reflns_theta_max 25.00
_diffrn_reflns_theta_min 1.35
_exptl_absorpt_coefficient_mu 2.057
_exptl_absorpt_correction_type none
_exptl_crystal_colour BROWN
_exptl_crystal_density_diffrn 1.528
_exptl_crystal_description BLOCK
_exptl_crystal_F_000 5550
_exptl_crystal_size_max 0.2
_exptl_crystal_size_mid 0.2
_exptl_crystal_size_min 0.1
_platon_squeeze_details
;
;
_refine_diff_density_max 1.348
_refine_diff_density_min -0.875
_refine_diff_density_rms 0.124
_refine_ls_extinction_method none
_refine_ls_goodness_of_fit_ref 1.047
_refine_ls_hydrogen_treatment mixed
_refine_ls_matrix_type full
_refine_ls_number_parameters 2397
_refine_ls_number_reflns 40596
_refine_ls_number_restraints 73
_refine_ls_restrained_S_all 1.053
_refine_ls_R_factor_all 0.0785
_refine_ls_R_factor_gt 0.0538
_refine_ls_shift/su_max 0.001
_refine_ls_shift/su_mean 0.000
_refine_ls_structure_factor_coef Fsqd
_refine_ls_weighting_details 'calc w=1/[\s^2^(Fo^2^)+(0.0859P)^2^+0.0000P] where P=(Fo^2^+2Fc^2^)/3'
_refine_ls_weighting_scheme calc
_refine_ls_wR_factor_gt 0.1430
_refine_ls_wR_factor_ref 0.1589
_reflns_number_gt 28603
_reflns_number_total 40596
_reflns_threshold_expression >2sigma(I)
_cod_data_source_file ja903847a_si_002_7.cif
_cod_data_source_block 8(BF4)
_cod_database_code 4104832

loop_
_symmetry_equiv_pos_as_xyz
'x, y, z'
'-x, -y, -z'

loop_
_atom_site_label
_atom_site_type_symbol
_atom_site_fract_x
_atom_site_fract_y
_atom_site_fract_z
_atom_site_U_iso_or_equiv
_atom_site_adp_type
_atom_site_occupancy
_atom_site_symmetry_multiplicity
_atom_site_calc_flag
_atom_site_refinement_flags
_atom_site_disorder_assembly
_atom_site_disorder_group
Co1 Co 0.568463(6) 0.837624(4) 0.625041(2) 0.02567(3) Uani 1 1 d . A .
Co2 Co 0.712954(6) 0.762716(4) 0.609594(2) 0.02577(3) Uani 1 1 d . . .
Co3 Co 0.735413(6) 0.888320(4) 0.607602(2) 0.02662(3) Uani 1 1 d . . .
Co4 Co 0.660076(7) 0.761224(4) 0.672732(2) 0.02638(3) Uani 1 1 d . . .
Co5 Co 0.681941(7) 0.884071(4) 0.671131(2) 0.02703(3) Uani 1 1 d . . .
Co6 Co 0.588198(6) 0.757472(4) 0.735593(2) 0.02565(3) Uani 1 1 d . . .
Co7 Co 0.611898(6) 0.884462(4) 0.734000(2) 0.02546(3) Uani 1 1 d . . .
Co8 Co 0.755933(6) 0.807136(4) 0.724272(2) 0.02590(3) Uani 1 1 d . . .
S1 S 0.666933(13) 0.834146(8) 0.575246(4) 0.03089(5) Uani 1 1 d . . .
S2 S 0.571352(12) 0.731269(8) 0.636045(4) 0.02779(5) Uani 1 1 d . . .
S3 S 0.609295(12) 0.938124(8) 0.633293(4) 0.02895(5) Uani 1 1 d . . .
S4 S 0.786449(12) 0.815889(8) 0.643601(4) 0.02764(5) Uani 1 1 d . . .
S5 S 0.549798(12) 0.830466(7) 0.697450(4) 0.02588(5) Uani 1 1 d . . .
S6 S 0.720981(12) 0.708044(8) 0.712988(4) 0.02915(5) Uani 1 1 d . . .
S7 S 0.760033(12) 0.911618(8) 0.710929(4) 0.02913(5) Uani 1 1 d . . .
S8 S 0.644466(13) 0.812179(8) 0.770806(4) 0.03045(5) Uani 1 1 d . . .
P1 P 0.411821(12) 0.851994(8) 0.613534(5) 0.02808(5) Uani 1 1 d . . .
P2 P 0.799525(15) 0.678709(10) 0.588589(5) 0.04173(6) Uani 1 1 d . . .
P3 P 0.844068(15) 0.961776(10) 0.582195(6) 0.04623(7) Uani 1 1 d . . .
P4 P 0.474364(13) 0.682312(8) 0.755033(5) 0.03066(5) Uani 1 1 d . . .
P5 P 0.535204(13) 0.977740(8) 0.748681(5) 0.03117(5) Uani 1 1 d . . .
P6 P 0.910485(13) 0.791643(9) 0.736568(5) 0.03265(5) Uani 1 1 d . . .
C2 C 0.30571(7) 0.79218(5) 0.669731(19) 0.0857(4) Uani 1 1 d D . .
C5 C 0.33501(6) 0.92737(4) 0.665467(17) 0.0620(3) Uani 1 1 d D . .
C8 C 0.43246(6) 0.78328(4) 0.557593(19) 0.0902(4) Uani 1 1 d D . .
C1 C 0.32694(8) 0.78192(7) 0.63194(3) 0.0523(6) Uani 0.50 1 d PD A 1
C3 C 0.23548(8) 0.77615(6) 0.61373(3) 0.0388(5) Uani 0.50 1 d PD A 1
C4 C 0.35025(8) 0.92926(7) 0.62825(3) 0.0441(5) Uani 0.50 1 d PD A 1
C6 C 0.24793(8) 0.94440(7) 0.61720(4) 0.0562(6) Uani 0.50 1 d PD A 1
C7 C 0.40493(10) 0.85578(4) 0.56775(4) 0.0504(5) Uani 0.50 1 d PD A 1
C1' C 0.31310(9) 0.86102(4) 0.64993(3) 0.0357(4) Uani 0.50 1 d PD A 2
C3' C 0.25762(7) 0.77781(7) 0.59150(4) 0.0381(5) Uani 0.50 1 d PD A 2
C4' C 0.39566(7) 0.92817(6) 0.58666(3) 0.0403(5) Uani 0.50 1 d PD A 2
C6' C 0.28659(8) 0.94623(7) 0.58289(4) 0.0454(5) Uani 0.50 1 d PD A 2
C7' C 0.37083(7) 0.78137(6) 0.59289(3) 0.0341(4) Uani 0.50 1 d PD A 2
C9 C 0.45538(6) 0.92279(4) 0.552602(19) 0.0627(3) Uani 1 1 d D . .
C10 C 0.82321(8) 0.61403(4) 0.62026(3) 0.1070(4) Uani 1 1 d . . .
H10A H 0.8486 0.6365 0.6378 0.128 Uiso 1 1 calc R . .
C11 C 0.72783(10) 0.58443(5) 0.63606(4) 0.1620(7) Uani 1 1 d . . .
H11A H 0.7415 0.5511 0.6527 0.243 Uiso 1 1 calc R . .
H11B H 0.6957 0.5653 0.6195 0.243 Uiso 1 1 calc R . .
H11C H 0.6835 0.6174 0.6464 0.243 Uiso 1 1 calc R . .
C12 C 0.90398(11) 0.56958(7) 0.60783(5) 0.2373(11) Uani 1 1 d . . .
H12A H 0.9143 0.5369 0.6252 0.356 Uiso 1 1 calc R . .
H12B H 0.9656 0.5935 0.6009 0.356 Uiso 1 1 calc R . .
H12C H 0.8857 0.5487 0.5892 0.356 Uiso 1 1 calc R . .
C13 C 0.92729(6) 0.69800(5) 0.56707(2) 0.0773(4) Uani 1 1 d . . .
H13A H 0.9582 0.6601 0.5557 0.093 Uiso 1 1 calc R . .
C14 C 0.99293(6) 0.71955(5) 0.59057(3) 0.0874(4) Uani 1 1 d . . .
H14A H 1.0594 0.7296 0.5786 0.131 Uiso 1 1 calc R . .
H14B H 0.9987 0.6852 0.6075 0.131 Uiso 1 1 calc R . .
H14C H 0.9633 0.7579 0.6008 0.131 Uiso 1 1 calc R . .
C15 C 0.91508(10) 0.76020(8) 0.53977(3) 0.1692(8) Uani 1 1 d . . .
H15A H 0.9810 0.7719 0.5279 0.254 Uiso 1 1 calc R . .
H15B H 0.8848 0.7970 0.5513 0.254 Uiso 1 1 calc R . .
H15C H 0.8724 0.7479 0.5242 0.254 Uiso 1 1 calc R . .
C16 C 0.74101(7) 0.64709(5) 0.55459(3) 0.1170(4) Uani 1 1 d . . .
H16A H 0.7554 0.6848 0.5385 0.140 Uiso 1 1 calc R . .
C17 C 0.64258(9) 0.64873(6) 0.55616(3) 0.1568(6) Uani 1 1 d . . .
H17A H 0.6245 0.6307 0.5367 0.235 Uiso 1 1 calc R . .
H17B H 0.6183 0.6932 0.5572 0.235 Uiso 1 1 calc R . .
H17C H 0.6122 0.6235 0.5758 0.235 Uiso 1 1 calc R . .
C18 C 0.80139(10) 0.59925(6) 0.53519(3) 0.1725(6) Uani 1 1 d . . .
H18A H 0.7646 0.5857 0.5183 0.259 Uiso 1 1 calc R . .
H18B H 0.8150 0.5619 0.5496 0.259 Uiso 1 1 calc R . .
H18C H 0.8646 0.6183 0.5248 0.259 Uiso 1 1 calc R . .
C19 C 0.96172(6) 0.92600(5) 0.56272(3) 0.0817(4) Uani 1 1 d . . .
H19A H 0.9466 0.8950 0.5469 0.098 Uiso 1 1 calc R . .
C20 C 1.03744(12) 0.97604(8) 0.54452(4) 0.2248(10) Uani 1 1 d . . .
H20A H 1.0975 0.9537 0.5344 0.337 Uiso 1 1 calc R . .
H20B H 1.0556 1.0051 0.5602 0.337 Uiso 1 1 calc R . .
H20C H 1.0069 1.0008 0.5276 0.337 Uiso 1 1 calc R . .
C21 C 1.01822(7) 0.89149(5) 0.58730(3) 0.1138(5) Uani 1 1 d . . .
H21A H 1.0794 0.8723 0.5759 0.171 Uiso 1 1 calc R . .
H21B H 0.9766 0.8577 0.5996 0.171 Uiso 1 1 calc R . .
H21C H 1.0354 0.9220 0.6024 0.171 Uiso 1 1 calc R . .
C22 C 0.79655(7) 1.00652(5) 0.54824(2) 0.0747(4) Uani 1 1 d . . .
H22A H 0.8448 1.0413 0.5397 0.090 Uiso 1 1 calc R . .
C23 C 0.69394(7) 1.03747(5) 0.55628(3) 0.1314(5) Uani 1 1 d . . .
H23A H 0.6760 1.0608 0.5366 0.197 Uiso 1 1 calc R . .
H23B H 0.6949 1.0674 0.5734 0.197 Uiso 1 1 calc R . .
H23C H 0.6447 1.0042 0.5640 0.197 Uiso 1 1 calc R . .
C24 C 0.79006(8) 0.96602(5) 0.52184(3) 0.1067(5) Uani 1 1 d . . .
H24A H 0.7654 0.9914 0.5039 0.160 Uiso 1 1 calc R . .
H24B H 0.7440 0.9310 0.5297 0.160 Uiso 1 1 calc R . .
H24C H 0.8563 0.9482 0.5141 0.160 Uiso 1 1 calc R . .
C25 C 0.86701(10) 1.02582(5) 0.60851(3) 0.1356(6) Uani 1 1 d . . .
H25A H 0.8001 1.0477 0.6122 0.163 Uiso 1 1 calc R . .
C26 C 0.93226(12) 1.07962(6) 0.59129(4) 0.2373(8) Uani 1 1 d . . .
H26A H 0.9395 1.1119 0.6068 0.356 Uiso 1 1 calc R . .
H26B H 0.9012 1.0996 0.5732 0.356 Uiso 1 1 calc R . .
H26C H 0.9982 1.0622 0.5828 0.356 Uiso 1 1 calc R . .
C27 C 0.88381(10) 1.01191(6) 0.63900(3) 0.1859(6) Uani 1 1 d . . .
H27A H 0.8922 1.0517 0.6494 0.279 Uiso 1 1 calc R . .
H27B H 0.9446 0.9853 0.6387 0.279 Uiso 1 1 calc R . .
H27C H 0.8271 0.9884 0.6514 0.279 Uiso 1 1 calc R . .
C28 C 0.41969(6) 0.64638(4) 0.721886(19) 0.0479(3) Uani 1 1 d . . .
H28A H 0.4044 0.6831 0.7066 0.057 Uiso 1 1 calc R . .
C29 C 0.32168(7) 0.60999(5) 0.73182(3) 0.0881(4) Uani 1 1 d . . .
H29A H 0.3003 0.5940 0.7123 0.132 Uiso 1 1 calc R . .
H29B H 0.2701 0.6390 0.7421 0.132 Uiso 1 1 calc R . .
H29C H 0.3320 0.5738 0.7473 0.132 Uiso 1 1 calc R . .
C30 C 0.49376(7) 0.60483(4) 0.70234(2) 0.0645(3) Uani 1 1 d . . .
H30A H 0.4630 0.5872 0.6850 0.097 Uiso 1 1 calc R . .
H30B H 0.5154 0.5696 0.7166 0.097 Uiso 1 1 calc R . .
H30C H 0.5516 0.6303 0.6925 0.097 Uiso 1 1 calc R . .
C31 C 0.36527(5) 0.71291(3) 0.782037(18) 0.0380(2) Uani 1 1 d . . .
H31A H 0.3187 0.6766 0.7892 0.046 Uiso 1 1 calc R . .
C32 C 0.31070(6) 0.76460(4) 0.76334(2) 0.0635(3) Uani 1 1 d . . .
H32A H 0.2526 0.7805 0.7778 0.095 Uiso 1 1 calc R . .
H32B H 0.2886 0.7463 0.7445 0.095 Uiso 1 1 calc R . .
H32C H 0.3559 0.8001 0.7557 0.095 Uiso 1 1 calc R . .
C33 C 0.39598(6) 0.73951(4) 0.81268(2) 0.0529(3) Uani 1 1 d . . .
H33A H 0.3365 0.7551 0.8266 0.079 Uiso 1 1 calc R . .
H33B H 0.4423 0.7749 0.8061 0.079 Uiso 1 1 calc R . .
H33C H 0.4287 0.7054 0.8248 0.079 Uiso 1 1 calc R . .
C34 C 0.52551(6) 0.61309(3) 0.77832(2) 0.0456(3) Uani 1 1 d . . .
H34A H 0.5580 0.5841 0.7614 0.055 Uiso 1 1 calc R . .
C35 C 0.44585(7) 0.57174(4) 0.80062(3) 0.0827(4) Uani 1 1 d . . .
H35A H 0.4789 0.5362 0.8117 0.124 Uiso 1 1 calc R . .
H35B H 0.4002 0.5546 0.7873 0.124 Uiso 1 1 calc R . .
H35C H 0.4081 0.5983 0.8170 0.124 Uiso 1 1 calc R . .
C36 C 0.60835(7) 0.63123(4) 0.79682(2) 0.0682(3) Uani 1 1 d . . .
H36A H 0.6324 0.5928 0.8083 0.102 Uiso 1 1 calc R . .
H36B H 0.5824 0.6625 0.8127 0.102 Uiso 1 1 calc R . .
H36C H 0.6635 0.6500 0.7813 0.102 Uiso 1 1 calc R . .
C37 C 0.52326(5) 1.03451(3) 0.712766(19) 0.0391(2) Uani 1 1 d . . .
H37A H 0.5014 1.0079 0.6961 0.047 Uiso 1 1 calc R . .
C38 C 0.44534(6) 1.08838(4) 0.71777(2) 0.0662(3) Uani 1 1 d . . .
H38A H 0.4460 1.1147 0.6973 0.099 Uiso 1 1 calc R . .
H38B H 0.4609 1.1151 0.7348 0.099 Uiso 1 1 calc R . .
H38C H 0.3791 1.0699 0.7245 0.099 Uiso 1 1 calc R . .
C39 C 0.62404(6) 1.06195(4) 0.69693(2) 0.0558(3) Uani 1 1 d . . .
H39A H 0.6146 1.0913 0.6782 0.084 Uiso 1 1 calc R . .
H39B H 0.6695 1.0268 0.6896 0.084 Uiso 1 1 calc R . .
H39C H 0.6526 1.0853 0.7129 0.084 Uiso 1 1 calc R . .
C40 C 0.40669(5) 0.97010(4) 0.770946(19) 0.0434(2) Uani 1 1 d . . .
H40A H 0.3814 1.0135 0.7774 0.052 Uiso 1 1 calc R . .
C41 C 0.33823(5) 0.94418(4) 0.74886(2) 0.0540(3) Uani 1 1 d . . .
H41A H 0.2704 0.9403 0.7609 0.081 Uiso 1 1 calc R . .
H41B H 0.3630 0.9019 0.7421 0.081 Uiso 1 1 calc R . .
H41C H 0.3375 0.9737 0.7295 0.081 Uiso 1 1 calc R . .
C42 C 0.40660(6) 0.92581(4) 0.80172(2) 0.0624(3) Uani 1 1 d . . .
H42A H 0.3383 0.9219 0.8134 0.094 Uiso 1 1 calc R . .
H42B H 0.4490 0.9437 0.8159 0.094 Uiso 1 1 calc R . .
H42C H 0.4325 0.8834 0.7956 0.094 Uiso 1 1 calc R . .
C43 C 0.60598(6) 1.02099(3) 0.775177(19) 0.0449(2) Uani 1 1 d . . .
H43A H 0.6640 1.0398 0.7600 0.054 Uiso 1 1 calc R . .
C44 C 0.55221(7) 1.07739(4) 0.79100(2) 0.0942(4) Uani 1 1 d . . .
H44A H 0.5956 1.0973 0.8042 0.141 Uiso 1 1 calc R . .
H44B H 0.4912 1.0628 0.8051 0.141 Uiso 1 1 calc R . .
H44C H 0.5349 1.1088 0.7740 0.141 Uiso 1 1 calc R . .
C45 C 0.65120(7) 0.97889(4) 0.79981(2) 0.0663(3) Uani 1 1 d . . .
H45A H 0.6878 1.0052 0.8125 0.099 Uiso 1 1 calc R . .
H45B H 0.6972 0.9478 0.7886 0.099 Uiso 1 1 calc R . .
H45C H 0.5983 0.9560 0.8145 0.099 Uiso 1 1 calc R . .
C46 C 0.95113(6) 0.85928(4) 0.75856(2) 0.0540(3) Uani 1 1 d . . .
H46A H 0.9430 0.8989 0.7442 0.065 Uiso 1 1 calc R . .
C47 C 0.88121(7) 0.86913(5) 0.79077(2) 0.1118(4) Uani 1 1 d . . .
H47A H 0.9045 0.9051 0.8014 0.168 Uiso 1 1 calc R . .
H47B H 0.8812 0.8301 0.8053 0.168 Uiso 1 1 calc R . .
H47C H 0.8134 0.8785 0.7862 0.168 Uiso 1 1 calc R . .
C48 C 1.06084(6) 0.85850(4) 0.76431(3) 0.0744(4) Uani 1 1 d . . .
H48A H 1.0731 0.8965 0.7756 0.112 Uiso 1 1 calc R . .
H48B H 1.1049 0.8588 0.7432 0.112 Uiso 1 1 calc R . .
H48C H 1.0743 0.8197 0.7777 0.112 Uiso 1 1 calc R . .
C49 C 0.92362(6) 0.71419(4) 0.76111(2) 0.0515(3) Uani 1 1 d . . .
H49A H 0.9010 0.6807 0.7479 0.062 Uiso 1 1 calc R . .
C50 C 1.03086(6) 0.69336(4) 0.76576(3) 0.0836(4) Uani 1 1 d . . .
H50A H 1.0293 0.6520 0.7785 0.125 Uiso 1 1 calc R . .
H50B H 1.0598 0.7257 0.7774 0.125 Uiso 1 1 calc R . .
H50C H 1.0716 0.6891 0.7443 0.125 Uiso 1 1 calc R . .
C51 C 0.85401(7) 0.70888(5) 0.79302(2) 0.0742(4) Uani 1 1 d . . .
H51A H 0.8643 0.6672 0.8044 0.111 Uiso 1 1 calc R . .
H51B H 0.7848 0.7128 0.7888 0.111 Uiso 1 1 calc R . .
H51C H 0.8675 0.7432 0.8066 0.111 Uiso 1 1 calc R . .
C52 C 1.01094(6) 0.78671(4) 0.70147(2) 0.0544(3) Uani 1 1 d . . .
H52A H 1.0754 0.7798 0.7102 0.065 Uiso 1 1 calc R . .
C53 C 1.01724(6) 0.85134(4) 0.68053(2) 0.0641(3) Uani 1 1 d . . .
H53A H 1.0711 0.8487 0.6620 0.096 Uiso 1 1 calc R . .
H53B H 1.0308 0.8859 0.6940 0.096 Uiso 1 1 calc R . .
H53C H 0.9538 0.8602 0.6724 0.096 Uiso 1 1 calc R . .
C54 C 0.99473(6) 0.72679(4) 0.68180(2) 0.0622(3) Uani 1 1 d . . .
H54A H 1.0485 0.7242 0.6632 0.093 Uiso 1 1 calc R . .
H54B H 0.9304 0.7313 0.6738 0.093 Uiso 1 1 calc R . .
H54C H 0.9952 0.6876 0.6962 0.093 Uiso 1 1 calc R . .
B1 B 0.06238(7) 0.98203(5) 0.83678(2) 0.0478(3) Uani 1 1 d . . .
F1 F -0.01703(3) 0.99089(2) 0.819060(12) 0.06433(17) Uani 1 1 d . . .
F2 F 0.14756(4) 0.97287(3) 0.815653(14) 0.0900(2) Uani 1 1 d . . .
F3 F 0.04390(5) 0.93288(2) 0.860137(15) 0.0929(2) Uani 1 1 d . . .
F4 F 0.07051(4) 1.03751(2) 0.852923(13) 0.0769(2) Uani 1 1 d . . .
Co1A Co 0.078155(6) 0.335758(4) 0.610008(2) 0.02980(3) Uani 1 1 d . B .
Co2A Co 0.247351(7) 0.284482(4) 0.597944(2) 0.02795(3) Uani 1 1 d . . .
Co3A Co 0.221020(7) 0.411096(4) 0.600675(2) 0.02820(3) Uani 1 1 d . . .
Co4A Co 0.174422(7) 0.270311(4) 0.660757(2) 0.02735(3) Uani 1 1 d . . .
Co5A Co 0.148604(7) 0.392426(4) 0.663586(2) 0.02760(3) Uani 1 1 d . . .
Co6A Co 0.121259(6) 0.253596(4) 0.723994(2) 0.02391(2) Uani 1 1 d . . .
Co7A Co 0.093768(6) 0.378013(4) 0.726700(2) 0.02429(2) Uani 1 1 d . . .
Co8A Co 0.263538(6) 0.330591(4) 0.708476(2) 0.02424(3) Uani 1 1 d . C .
S1A S 0.189541(13) 0.351095(9) 0.563334(4) 0.03341(5) Uani 1 1 d . . .
S2A S 0.115144(13) 0.232760(8) 0.619410(4) 0.03347(5) Uani 1 1 d . . .
S3A S 0.073006(13) 0.436403(8) 0.624242(4) 0.03369(5) Uani 1 1 d . . .
S4A S 0.283640(12) 0.344369(7) 0.637027(4) 0.02693(5) Uani 1 1 d . . .
S5A S 0.045355(12) 0.317935(8) 0.690092(4) 0.02800(5) Uani 1 1 d . . .
S6A S 0.263469(12) 0.227023(7) 0.697335(4) 0.02651(5) Uani 1 1 d . . .
S7A S 0.217493(12) 0.434422(7) 0.702067(4) 0.02792(5) Uani 1 1 d . . .
S8A S 0.166134(12) 0.314330(8) 0.758564(4) 0.02692(5) Uani 1 1 d . . .
P1A P -0.077163(14) 0.328666(12) 0.598234(5) 0.04869(7) Uani 1 1 d . . .
P2A P 0.359895(14) 0.209681(9) 0.578742(5) 0.03696(6) Uani 1 1 d . . .
P3A P 0.294932(16) 0.504940(9) 0.583837(5) 0.04277(6) Uani 1 1 d . . .
P4A P 0.050789(13) 0.160244(8) 0.745224(4) 0.02828(5) Uani 1 1 d . . .
P5A P -0.029197(14) 0.437633(8) 0.752679(5) 0.03147(5) Uani 1 1 d . . .
P6A P 0.421236(12) 0.339724(8) 0.718977(4) 0.02601(5) Uani 1 1 d . . .
C2A C -0.21791(6) 0.24063(6) 0.58835(3) 0.2327(8) Uani 1 1 d D . .
C1A C -0.13321(8) 0.24292(6) 0.61076(2) 0.0375(4) Uani 0.50 1 d PD B 1
C3A C -0.13734(10) 0.22482(7) 0.64753(3) 0.0455(5) Uani 0.50 1 d PD B 1
C4A C -0.16336(7) 0.39004(6) 0.61512(2) 0.0311(4) Uani 0.50 1 d PD B 1
C5A C -0.26451(7) 0.39580(8) 0.60224(3) 0.0434(5) Uani 0.50 1 d PD B 1
C7A C -0.07833(10) 0.33408(5) 0.55307(3) 0.0568(6) Uani 0.50 1 d PD B 1
C1A' C -0.10478(9) 0.26419(12) 0.57375(4) 0.1606(11) Uani 0.50 1 d PD B 2
C3A' C -0.16635(18) 0.25808(7) 0.65285(5) 0.1100(11) Uani 0.50 1 d PD B 2
C4A' C -0.18084(14) 0.32637(5) 0.63676(4) 0.1982(13) Uani 0.50 1 d PD B 2
C5A' C -0.22569(9) 0.42028(13) 0.57252(7) 0.1275(11) Uani 0.50 1 d PD B 2
C7A' C -0.11114(8) 0.41348(10) 0.57199(3) 0.1052(9) Uani 0.50 1 d PD B 2
C6A C -0.17848(6) 0.39000(4) 0.652596(18) 0.0605(3) Uani 1 1 d D . .
C8A C -0.02504(7) 0.27020(5) 0.54060(2) 0.1252(5) Uani 1 1 d D . .
C9A C -0.04786(7) 0.40452(5) 0.53850(2) 0.0972(5) Uani 1 1 d D . .
C10A C 0.30877(6) 0.15472(4) 0.55264(2) 0.0670(3) Uani 1 1 d . . .
H10B H 0.2716 0.1229 0.5688 0.080 Uiso 1 1 calc R . .
C11A C 0.23449(8) 0.17992(5) 0.53431(3) 0.1141(4) Uani 1 1 d . . .
H11D H 0.2125 0.1461 0.5219 0.171 Uiso 1 1 calc R . .
H11E H 0.2623 0.2152 0.5191 0.171 Uiso 1 1 calc R . .
H11F H 0.1775 0.1959 0.5492 0.171 Uiso 1 1 calc R . .
C12A C 0.38871(8) 0.11299(5) 0.53271(3) 0.0971(4) Uani 1 1 d . . .
H12D H 0.3561 0.0845 0.5199 0.146 Uiso 1 1 calc R . .
H12E H 0.4256 0.0872 0.5477 0.146 Uiso 1 1 calc R . .
H12F H 0.4350 0.1408 0.5179 0.146 Uiso 1 1 calc R . .
C13A C 0.40215(6) 0.15885(4) 0.61281(2) 0.0525(3) Uani 1 1 d . . .
H13B H 0.4133 0.1893 0.6295 0.063 Uiso 1 1 calc R . .
C14A C 0.32178(7) 0.11396(4) 0.62996(2) 0.0686(4) Uani 1 1 d . . .
H14D H 0.3474 0.0883 0.6476 0.103 Uiso 1 1 calc R . .
H14E H 0.3026 0.0854 0.6142 0.103 Uiso 1 1 calc R . .
H14F H 0.2634 0.1391 0.6391 0.103 Uiso 1 1 calc R . .
C15A C 0.50159(7) 0.12159(5) 0.60506(3) 0.0906(4) Uani 1 1 d . . .
H15D H 0.5157 0.0968 0.6248 0.136 Uiso 1 1 calc R . .
H15E H 0.5555 0.1519 0.5976 0.136 Uiso 1 1 calc R . .
H15F H 0.4968 0.0924 0.5879 0.136 Uiso 1 1 calc R . .
C16A C 0.47657(6) 0.24204(4) 0.55512(2) 0.0582(3) Uani 1 1 d . . .
H16B H 0.5226 0.2051 0.5491 0.070 Uiso 1 1 calc R . .
C17A C 0.45654(8) 0.27917(5) 0.52344(2) 0.0880(4) Uani 1 1 d . . .
H17D H 0.5194 0.2960 0.5114 0.132 Uiso 1 1 calc R . .
H17E H 0.4099 0.3149 0.5288 0.132 Uiso 1 1 calc R . .
H17F H 0.4275 0.2504 0.5099 0.132 Uiso 1 1 calc R . .
C18A C 0.52657(6) 0.28383(4) 0.57584(3) 0.0798(4) Uani 1 1 d . . .
H18D H 0.5885 0.3006 0.5631 0.120 Uiso 1 1 calc R . .
H18E H 0.5420 0.2584 0.5952 0.120 Uiso 1 1 calc R . .
H18F H 0.4818 0.3196 0.5826 0.120 Uiso 1 1 calc R . .
C19A C 0.22158(8) 0.55912(4) 0.55913(2) 0.0765(4) Uani 1 1 d . . .
H19B H 0.1739 0.5818 0.5756 0.092 Uiso 1 1 calc R . .
C20A C 0.15659(8) 0.52541(5) 0.53993(3) 0.1040(4) Uani 1 1 d . . .
H20D H 0.1186 0.5571 0.5281 0.156 Uiso 1 1 calc R . .
H20E H 0.1103 0.4978 0.5548 0.156 Uiso 1 1 calc R . .
H20F H 0.1982 0.4992 0.5243 0.156 Uiso 1 1 calc R . .
C21A C 0.27736(10) 0.61274(5) 0.53759(3) 0.1424(6) Uani 1 1 d . . .
H21D H 0.2302 0.6386 0.5262 0.214 Uiso 1 1 calc R . .
H21E H 0.3286 0.5941 0.5215 0.214 Uiso 1 1 calc R . .
H21F H 0.3091 0.6400 0.5512 0.214 Uiso 1 1 calc R . .
C22A C 0.41907(7) 0.49668(4) 0.55854(2) 0.0698(3) Uani 1 1 d . . .
H22B H 0.4441 0.5405 0.5507 0.084 Uiso 1 1 calc R . .
C23A C 0.40769(9) 0.45899(5) 0.52856(3) 0.1190(5) Uani 1 1 d . . .
H23D H 0.4729 0.4545 0.5149 0.178 Uiso 1 1 calc R . .
H23E H 0.3615 0.4822 0.5158 0.178 Uiso 1 1 calc R . .
H23F H 0.3815 0.4164 0.5360 0.178 Uiso 1 1 calc R . .
C24A C 0.49180(7) 0.46391(5) 0.57863(3) 0.1021(5) Uani 1 1 d . . .
H24D H 0.5573 0.4602 0.5651 0.153 Uiso 1 1 calc R . .
H24E H 0.4678 0.4210 0.5866 0.153 Uiso 1 1 calc R . .
H24F H 0.4975 0.4892 0.5973 0.153 Uiso 1 1 calc R . .
C25A C 0.31728(6) 0.55142(4) 0.61880(2) 0.0579(3) Uani 1 1 d . . .
H25B H 0.3461 0.5205 0.6345 0.069 Uiso 1 1 calc R . .
C26A C 0.22090(8) 0.57707(4) 0.63710(2) 0.0740(4) Uani 1 1 d . . .
H26D H 0.2354 0.6009 0.6553 0.111 Uiso 1 1 calc R . .
H26E H 0.1771 0.5412 0.6456 0.111 Uiso 1 1 calc R . .
H26F H 0.1877 0.6057 0.6222 0.111 Uiso 1 1 calc R . .
C27A C 0.39178(8) 0.60574(4) 0.61004(3) 0.1060(5) Uani 1 1 d . . .
H27D H 0.3988 0.6273 0.6298 0.159 Uiso 1 1 calc R . .
H27E H 0.3676 0.6366 0.5941 0.159 Uiso 1 1 calc R . .
H27F H 0.4567 0.5881 0.6006 0.159 Uiso 1 1 calc R . .
C28A C 0.09323(6) 0.09338(3) 0.719195(19) 0.0467(3) Uani 1 1 d . . .
H28B H 0.1668 0.0996 0.7132 0.056 Uiso 1 1 calc R . .
C29A C 0.08425(8) 0.02580(4) 0.73415(2) 0.0739(4) Uani 1 1 d . . .
H29D H 0.1103 -0.0042 0.7176 0.111 Uiso 1 1 calc R . .
H29E H 0.0139 0.0167 0.7422 0.111 Uiso 1 1 calc R . .
H29F H 0.1226 0.0208 0.7524 0.111 Uiso 1 1 calc R . .
C30A C 0.05487(7) 0.09885(4) 0.68665(2) 0.0668(3) Uani 1 1 d . . .
H30D H 0.0803 0.0625 0.6739 0.100 Uiso 1 1 calc R . .
H30E H 0.0778 0.1390 0.6746 0.100 Uiso 1 1 calc R . .
H30F H -0.0183 0.0986 0.6904 0.100 Uiso 1 1 calc R . .
C31A C -0.08732(5) 0.16151(4) 0.75523(2) 0.0455(3) Uani 1 1 d . . .
H31B H -0.1030 0.1936 0.7722 0.055 Uiso 1 1 calc R . .
C32A C -0.13944(6) 0.18679(4) 0.72739(2) 0.0670(3) Uani 1 1 d . . .
H32D H -0.2118 0.1864 0.7344 0.101 Uiso 1 1 calc R . .
H32E H -0.1222 0.1596 0.7089 0.101 Uiso 1 1 calc R . .
H32F H -0.1183 0.2308 0.7206 0.101 Uiso 1 1 calc R . .
C33A C -0.13592(6) 0.09876(4) 0.77139(3) 0.0800(4) Uani 1 1 d . . .
H33D H -0.2085 0.1049 0.7757 0.120 Uiso 1 1 calc R . .
H33E H -0.1107 0.0877 0.7920 0.120 Uiso 1 1 calc R . .
H33F H -0.1193 0.0640 0.7567 0.120 Uiso 1 1 calc R . .
C34A C 0.09021(5) 0.13380(3) 0.784949(17) 0.0353(2) Uani 1 1 d . . .
H34B H 0.0631 0.0900 0.7915 0.042 Uiso 1 1 calc R . .
C35A C 0.04972(6) 0.17772(4) 0.811985(19) 0.0520(3) Uani 1 1 d . . .
H35D H 0.0720 0.1616 0.8325 0.078 Uiso 1 1 calc R . .
H35E H -0.0234 0.1785 0.8149 0.078 Uiso 1 1 calc R . .
H35F H 0.0745 0.2212 0.8060 0.078 Uiso 1 1 calc R . .
C36A C 0.20223(6) 0.12889(4) 0.78159(2) 0.0521(3) Uani 1 1 d . . .
H36D H 0.2217 0.1145 0.8027 0.078 Uiso 1 1 calc R . .
H36E H 0.2309 0.1710 0.7745 0.078 Uiso 1 1 calc R . .
H36F H 0.2270 0.0980 0.7654 0.078 Uiso 1 1 calc R . .
C37A C -0.13424(5) 0.39026(3) 0.77483(2) 0.0442(3) Uani 1 1 d . . .
H37B H -0.1830 0.4208 0.7865 0.053 Uiso 1 1 calc R . .
C38A C -0.18742(6) 0.35679(4) 0.75155(2) 0.0725(4) Uani 1 1 d . . .
H38D H -0.2430 0.3323 0.7640 0.109 Uiso 1 1 calc R . .
H38E H -0.1407 0.3275 0.7392 0.109 Uiso 1 1 calc R . .
H38F H -0.2131 0.3887 0.7364 0.109 Uiso 1 1 calc R . .
C39A C -0.09871(7) 0.34404(4) 0.80029(2) 0.0744(4) Uani 1 1 d . . .
H39D H -0.1554 0.3196 0.8120 0.112 Uiso 1 1 calc R . .
H39E H -0.0690 0.3680 0.8158 0.112 Uiso 1 1 calc R . .
H39F H -0.0487 0.3145 0.7896 0.112 Uiso 1 1 calc R . .
C40A C 0.01440(7) 0.48482(5) 0.78383(2) 0.0943(4) Uani 1 1 d . . .
H40B H 0.0118 0.5247 0.7692 0.113 Uiso 1 1 calc R . .
C41A C 0.11090(7) 0.49356(5) 0.78409(2) 0.1135(4) Uani 1 1 d . . .
H41D H 0.1192 0.5197 0.8022 0.170 Uiso 1 1 calc R . .
H41E H 0.1403 0.5156 0.7634 0.170 Uiso 1 1 calc R . .
H41F H 0.1444 0.4519 0.7869 0.170 Uiso 1 1 calc R . .
C42A C -0.06483(7) 0.51317(4) 0.80916(2) 0.0705(3) Uani 1 1 d . . .
H42D H -0.0326 0.5376 0.8239 0.106 Uiso 1 1 calc R . .
H42E H -0.1036 0.4785 0.8218 0.106 Uiso 1 1 calc R . .
H42F H -0.1094 0.5417 0.7981 0.106 Uiso 1 1 calc R . .
C43A C -0.08843(6) 0.49383(4) 0.72510(2) 0.0629(3) Uani 1 1 d . . .
H43B H -0.1102 0.4663 0.7088 0.076 Uiso 1 1 calc R . .
C44A C -0.18430(6) 0.52846(4) 0.74003(2) 0.0773(4) Uani 1 1 d . . .
H44D H -0.2096 0.5563 0.7230 0.116 Uiso 1 1 calc R . .
H44E H -0.1697 0.5544 0.7575 0.116 Uiso 1 1 calc R . .
H44F H -0.2347 0.4967 0.7491 0.116 Uiso 1 1 calc R . .
C45A C -0.01916(8) 0.53902(4) 0.70562(3) 0.1102(4) Uani 1 1 d . . .
H45D H -0.0553 0.5670 0.6913 0.165 Uiso 1 1 calc R . .
H45E H 0.0335 0.5152 0.6923 0.165 Uiso 1 1 calc R . .
H45F H 0.0108 0.5651 0.7202 0.165 Uiso 1 1 calc R . .
C47A C 0.52273(6) 0.27140(4) 0.66705(2) 0.0533(3) Uani 1 1 d . . .
C50A C 0.48752(7) 0.42824(4) 0.66505(2) 0.0710(3) Uani 1 1 d . . .
C46A C 0.50244(6) 0.27032(4) 0.70521(2) 0.0350(3) Uani 0.8271(5) 1 d P C 1
C48A C 0.60297(6) 0.26304(4) 0.71890(2) 0.0470(3) Uani 0.8271(5) 1 d P C 1
C49A C 0.47887(6) 0.41886(4) 0.70276(2) 0.0382(3) Uani 0.8271(5) 1 d P C 1
C51A C 0.58162(7) 0.43002(5) 0.71244(2) 0.0478(3) Uani 0.8271(5) 1 d P C 1
C52A C 0.43175(6) 0.34070(4) 0.76245(2) 0.0389(3) Uani 0.8271(5) 1 d P C 1
C46C C 0.4632(2) 0.26397(14) 0.74643(10) 0.0243(11) Uani 0.1729(5) 1 d P C 2
C48C C 0.5766(3) 0.25525(18) 0.74494(10) 0.0317(12) Uani 0.1729(5) 1 d P C 2
C49C C 0.5197(3) 0.34001(19) 0.68463(11) 0.0373(8) Uani 0.1729(5) 1 d PU C 2
C51C C 0.5525(3) 0.42727(19) 0.74388(11) 0.0400(8) Uani 0.1729(5) 1 d PU C 2
C52C C 0.4327(3) 0.41479(15) 0.74217(11) 0.0371(13) Uani 0.1729(5) 1 d P C 2
C53A C 0.37190(6) 0.39977(4) 0.77774(2) 0.0631(3) Uani 1 1 d . . .
C54A C 0.40329(6) 0.27228(4) 0.78109(2) 0.0550(3) Uani 1 1 d . . .
B1A B 0.78236(10) 0.18491(7) 0.49740(4) 0.1203(5) Uani 1 1 d . . .
F1A F 0.70063(7) 0.20766(8) 0.51508(3) 0.3436(8) Uani 1 1 d . . .
F2A F 0.81657(6) 0.22988(4) 0.47635(2) 0.1769(4) Uani 1 1 d . . .
F3A F 0.74611(7) 0.14113(5) 0.48223(3) 0.2775(5) Uani 1 1 d . . .
F4A F 0.84590(5) 0.15896(3) 0.51547(2) 0.1471(3) Uani 1 1 d . . .
Co1B Co 0.576673(6) 0.062775(4) 0.935450(2) 0.02399(2) Uani 1 1 d . . .
Co2B Co 0.552983(6) -0.064192(4) 0.938419(2) 0.02335(2) Uani 1 1 d . . .
Co3B Co 0.408995(6) 0.012638(4) 0.950222(2) 0.02388(2) Uani 1 1 d . . .
Co4B Co 0.510918(7) 0.061279(4) 0.998524(2) 0.02656(3) Uani 1 1 d . . .
Co5B Co 0.961747(6) 0.423607(4) 1.063037(2) 0.02345(2) Uani 1 1 d . . .
Co6B Co 1.016559(7) 0.438964(4) 0.999345(2) 0.02572(3) Uani 1 1 d . . .
Co7B Co 0.903050(6) 0.495729(4) 0.951507(2) 0.02427(3) Uani 1 1 d . . .
Co8B Co 1.074371(6) 0.449226(4) 0.935413(2) 0.02285(2) Uani 1 1 d . . .
S1B S 0.516096(12) 0.006430(8) 0.901908(4) 0.02808(5) Uani 1 1 d . . .
S2B S 0.445937(12) 0.113298(7) 0.958472(4) 0.02703(5) Uani 1 1 d . . .
S3B S 0.619226(12) -0.008698(7) 0.973473(4) 0.02702(5) Uani 1 1 d . . .
S4B S 0.407599(12) -0.092280(7) 0.963476(4) 0.02632(5) Uani 1 1 d . . .
S5B S 0.885152(12) 0.485430(7) 1.028472(4) 0.02542(5) Uani 1 1 d . . .
S6B S 1.107205(12) 0.401691(7) 1.036391(4) 0.02592(5) Uani 1 1 d . . .
S7B S 0.950100(12) 0.393831(7) 0.961380(4) 0.02584(5) Uani 1 1 d . . .
S8B S 1.002623(12) 0.511684(8) 0.902305(4) 0.02820(5) Uani 1 1 d . . .
P1B P 0.689962(13) 0.137233(8) 0.914361(4) 0.02910(5) Uani 1 1 d . . .
P2B P 0.631018(13) -0.154971(8) 0.920823(5) 0.02962(5) Uani 1 1 d . . .
P3B P 0.251809(12) 0.026139(8) 0.939807(4) 0.02805(5) Uani 1 1 d . . .
P4B P 0.897495(14) 0.326736(8) 1.080906(5) 0.03321(6) Uani 1 1 d . . .
P5B P 1.193552(13) 0.381323(8) 0.911942(5) 0.03057(5) Uani 1 1 d . . .
P6B P 0.745969(12) 0.482509(8) 0.942536(5) 0.02806(5) Uani 1 1 d . . .
C1B C 0.80250(5) 0.10383(3) 0.890072(18) 0.0397(2) Uani 1 1 d . . .
H1BA H 0.8489 0.1399 0.8822 0.048 Uiso 1 1 calc R . .
C2B C 0.85487(5) 0.05677(4) 0.91087(2) 0.0562(3) Uani 1 1 d . . .
H2BA H 0.9146 0.0396 0.8977 0.084 Uiso 1 1 calc R . .
H2BB H 0.8099 0.0216 0.9194 0.084 Uiso 1 1 calc R . .
H2BC H 0.8743 0.0784 0.9291 0.084 Uiso 1 1 calc R . .
C3B C 0.77446(6) 0.07361(4) 0.86000(2) 0.0653(3) Uani 1 1 d . . .
H3BA H 0.8347 0.0563 0.8471 0.098 Uiso 1 1 calc R . .
H3BB H 0.7435 0.1064 0.8465 0.098 Uiso 1 1 calc R . .
H3BC H 0.7273 0.0389 0.8672 0.098 Uiso 1 1 calc R . .
C4B C 0.73946(6) 0.17833(3) 0.946714(19) 0.0447(2) Uani 1 1 d . . .
H4BA H 0.7575 0.1435 0.9627 0.054 Uiso 1 1 calc R . .
C5B C 0.66227(6) 0.21953(4) 0.96577(2) 0.0582(3) Uani 1 1 d . . .
H5BA H 0.6920 0.2398 0.9825 0.087 Uiso 1 1 calc R . .
H5BB H 0.6064 0.1929 0.9762 0.087 Uiso 1 1 calc R . .
H5BC H 0.6380 0.2528 0.9509 0.087 Uiso 1 1 calc R . .
C6B C 0.83560(6) 0.21727(4) 0.93565(2) 0.0669(3) Uani 1 1 d . . .
H6BA H 0.8553 0.2366 0.9545 0.100 Uiso 1 1 calc R . .
H6BB H 0.8231 0.2511 0.9192 0.100 Uiso 1 1 calc R . .
H6BC H 0.8893 0.1887 0.9263 0.100 Uiso 1 1 calc R . .
C7B C 0.64033(6) 0.20232(3) 0.88834(2) 0.0456(3) Uani 1 1 d . . .
H7BA H 0.6122 0.2356 0.9036 0.055 Uiso 1 1 calc R . .
C8B C 0.71876(7) 0.23681(4) 0.86279(2) 0.0805(4) Uani 1 1 d . . .
H8BA H 0.6860 0.2705 0.8504 0.121 Uiso 1 1 calc R . .
H8BB H 0.7519 0.2058 0.8478 0.121 Uiso 1 1 calc R . .
H8BC H 0.7684 0.2561 0.8739 0.121 Uiso 1 1 calc R . .
C9B C 0.55371(6) 0.18206(4) 0.87226(2) 0.0633(3) Uani 1 1 d . . .
H9BA H 0.5309 0.2186 0.8591 0.095 Uiso 1 1 calc R . .
H9BB H 0.4988 0.1676 0.8892 0.095 Uiso 1 1 calc R . .
H9BC H 0.5756 0.1470 0.8582 0.095 Uiso 1 1 calc R . .
C10B C 0.76262(5) -0.14553(3) 0.902007(19) 0.0438(2) Uani 1 1 d . . .
H10C H 0.7893 -0.1885 0.8954 0.053 Uiso 1 1 calc R . .
C11B C 0.82473(6) -0.12265(4) 0.92588(2) 0.0619(3) Uani 1 1 d . . .
H11G H 0.8941 -0.1181 0.9152 0.093 Uiso 1 1 calc R . .
H11H H 0.8220 -0.1539 0.9447 0.093 Uiso 1 1 calc R . .
H11I H 0.7987 -0.0811 0.9333 0.093 Uiso 1 1 calc R . .
C12B C 0.77140(8) -0.10071(5) 0.87179(2) 0.0955(4) Uani 1 1 d . . .
H12G H 0.8418 -0.0966 0.8623 0.143 Uiso 1 1 calc R . .
H12H H 0.7438 -0.0585 0.8776 0.143 Uiso 1 1 calc R . .
H12I H 0.7343 -0.1178 0.8559 0.143 Uiso 1 1 calc R . .
C13B C 0.63644(6) -0.21837(3) 0.95431(2) 0.0544(3) Uani 1 1 d . . .
H13C H 0.6569 -0.1964 0.9729 0.065 Uiso 1 1 calc R . .
C14B C 0.71401(7) -0.27266(4) 0.94670(3) 0.0729(4) Uani 1 1 d . . .
H14G H 0.7118 -0.3031 0.9659 0.109 Uiso 1 1 calc R . .
H14H H 0.7808 -0.2544 0.9413 0.109 Uiso 1 1 calc R . .
H14I H 0.6987 -0.2950 0.9281 0.109 Uiso 1 1 calc R . .
C15B C 0.53611(8) -0.24732(4) 0.96723(3) 0.1250(5) Uani 1 1 d . . .
H15G H 0.5434 -0.2800 0.9848 0.188 Uiso 1 1 calc R . .
H15H H 0.5103 -0.2671 0.9495 0.188 Uiso 1 1 calc R . .
H15I H 0.4895 -0.2136 0.9757 0.188 Uiso 1 1 calc R . .
C16B C 0.57431(6) -0.18572(4) 0.88732(2) 0.0931(3) Uani 1 1 d . . .
H16C H 0.5983 -0.1520 0.8698 0.112 Uiso 1 1 calc R . .
C17B C 0.47531(8) -0.17937(5) 0.88618(3) 0.1425(5) Uani 1 1 d . . .
H17G H 0.4600 -0.1978 0.8665 0.214 Uiso 1 1 calc R . .
H17H H 0.4562 -0.1338 0.8857 0.214 Uiso 1 1 calc R . .
H17I H 0.4380 -0.2019 0.9056 0.214 Uiso 1 1 calc R . .
C18B C 0.62568(7) -0.24377(4) 0.87107(3) 0.1043(4) Uani 1 1 d . . .
H18G H 0.5898 -0.2553 0.8536 0.156 Uiso 1 1 calc R . .
H18H H 0.6255 -0.2800 0.8874 0.156 Uiso 1 1 calc R . .
H18I H 0.6947 -0.2332 0.8619 0.156 Uiso 1 1 calc R . .
C19B C 0.19223(5) 0.10298(4) 0.95282(2) 0.0471(3) Uani 1 1 d . . .
H19C H 0.2401 0.1368 0.9426 0.056 Uiso 1 1 calc R . .
C20B C 0.09218(6) 0.12081(4) 0.93953(3) 0.0781(4) Uani 1 1 d . . .
H20G H 0.0665 0.1620 0.9476 0.117 Uiso 1 1 calc R . .
H20H H 0.0431 0.0874 0.9472 0.117 Uiso 1 1 calc R . .
H20I H 0.1044 0.1242 0.9156 0.117 Uiso 1 1 calc R . .
C21B C 0.18226(6) 0.11037(4) 0.98911(2) 0.0530(3) Uani 1 1 d . . .
H21G H 0.1506 0.1519 0.9942 0.080 Uiso 1 1 calc R . .
H21H H 0.2486 0.1081 0.9958 0.080 Uiso 1 1 calc R . .
H21I H 0.1411 0.0758 1.0009 0.080 Uiso 1 1 calc R . .
C22B C 0.24392(6) 0.02863(5) 0.89584(2) 0.0619(3) Uani 1 1 d . . .
H22C H 0.1716 0.0341 0.8938 0.074 Uiso 1 1 calc R . .
C23B C 0.29826(7) 0.08785(5) 0.87664(2) 0.0863(4) Uani 1 1 d . . .
H23G H 0.2919 0.0874 0.8534 0.130 Uiso 1 1 calc R . .
H23H H 0.3690 0.0858 0.8791 0.130 Uiso 1 1 calc R . .
H23I H 0.2679 0.1274 0.8853 0.130 Uiso 1 1 calc R . .
C24B C 0.27850(6) -0.03590(5) 0.88147(2) 0.0929(4) Uani 1 1 d . . .
H24G H 0.2735 -0.0335 0.8581 0.139 Uiso 1 1 calc R . .
H24H H 0.2360 -0.0703 0.8927 0.139 Uiso 1 1 calc R . .
H24I H 0.3479 -0.0449 0.8845 0.139 Uiso 1 1 calc R . .
C25B C 0.07007(6) -0.04603(4) 0.94252(2) 0.0625(3) Uani 1 1 d . . .
H25C H 0.0333 -0.0835 0.9531 0.094 Uiso 1 1 calc R . .
H25D H 0.0844 -0.0505 0.9189 0.094 Uiso 1 1 calc R . .
H25E H 0.0297 -0.0071 0.9468 0.094 Uiso 1 1 calc R . .
C26B C 0.16924(5) -0.04130(4) 0.95631(2) 0.0456(3) Uani 1 1 d . . .
H26G H 0.2082 -0.0807 0.9495 0.055 Uiso 1 1 calc R . .
C27B C 0.15213(6) -0.04807(4) 0.99347(2) 0.0589(3) Uani 1 1 d . . .
H27G H 0.1085 -0.0845 1.0009 0.088 Uiso 1 1 calc R . .
H27H H 0.1206 -0.0087 1.0020 0.088 Uiso 1 1 calc R . .
H27I H 0.2163 -0.0554 1.0014 0.088 Uiso 1 1 calc R . .
C28B C 0.98670(6) 0.27458(3) 1.10136(2) 0.0456(3) Uani 1 1 d . . .
H28C H 1.0347 0.2565 1.0833 0.055 Uiso 1 1 calc R . .
C29B C 1.04929(6) 0.31178(4) 1.12085(2) 0.0576(3) Uani 1 1 d . . .
H29G H 1.0949 0.2822 1.1309 0.086 Uiso 1 1 calc R . .
H29H H 1.0054 0.3332 1.1380 0.086 Uiso 1 1 calc R . .
H29I H 1.0880 0.3440 1.1063 0.086 Uiso 1 1 calc R . .
C30B C 0.93975(8) 0.21657(4) 1.12227(3) 0.0926(4) Uani 1 1 d . . .
H30G H 0.9916 0.1919 1.1319 0.139 Uiso 1 1 calc R . .
H30H H 0.9085 0.1893 1.1085 0.139 Uiso 1 1 calc R . .
H30I H 0.8891 0.2315 1.1397 0.139 Uiso 1 1 calc R . .
C31B C 0.80095(8) 0.36153(4) 1.14104(2) 0.0921(4) Uani 1 1 d . . .
H31C H 0.7389 0.3634 1.1566 0.138 Uiso 1 1 calc R . .
H31D H 0.8253 0.4051 1.1350 0.138 Uiso 1 1 calc R . .
H31E H 0.8513 0.3362 1.1512 0.138 Uiso 1 1 calc R . .
C32B C 0.78091(6) 0.32950(4) 1.10971(2) 0.0662(3) Uani 1 1 d . . .
H32G H 0.7591 0.2845 1.1162 0.079 Uiso 1 1 calc R . .
C33B C 0.69987(6) 0.36458(4) 1.09260(3) 0.0916(4) Uani 1 1 d . . .
H33G H 0.6374 0.3664 1.1080 0.137 Uiso 1 1 calc R . .
H33H H 0.6892 0.3414 1.0737 0.137 Uiso 1 1 calc R . .
H33I H 0.7214 0.4083 1.0853 0.137 Uiso 1 1 calc R . .
C34B C 0.79428(7) 0.22456(4) 1.05658(3) 0.0826(4) Uani 1 1 d . . .
H34C H 0.7847 0.2034 1.0369 0.124 Uiso 1 1 calc R . .
H34D H 0.7303 0.2420 1.0669 0.124 Uiso 1 1 calc R . .
H34E H 0.8204 0.1933 1.0720 0.124 Uiso 1 1 calc R . .
C35B C 0.86862(6) 0.27920(3) 1.04712(2) 0.0490(3) Uani 1 1 d . . .
H35G H 0.8367 0.3102 1.0322 0.059 Uiso 1 1 calc R . .
C36B C 0.96165(6) 0.25461(4) 1.02671(2) 0.0555(3) Uani 1 1 d . . .
H36G H 0.9431 0.2302 1.0092 0.083 Uiso 1 1 calc R . .
H36H H 0.9995 0.2267 1.0405 0.083 Uiso 1 1 calc R . .
H36I H 1.0029 0.2909 1.0171 0.083 Uiso 1 1 calc R . .
C37B C 1.25474(7) 0.33085(5) 0.94211(3) 0.0994(4) Uani 1 1 d . . .
H37C H 1.2792 0.3637 0.9553 0.119 Uiso 1 1 calc R . .
C38B C 1.19549(8) 0.29346(5) 0.96570(3) 0.1095(5) Uani 1 1 d . . .
H38G H 1.2373 0.2707 0.9802 0.164 Uiso 1 1 calc R . .
H38H H 1.1605 0.2622 0.9552 0.164 Uiso 1 1 calc R . .
H38I H 1.1466 0.3208 0.9785 0.164 Uiso 1 1 calc R . .
C39B C 1.35216(8) 0.29594(5) 0.92854(3) 0.1399(5) Uani 1 1 d . . .
H39G H 1.3790 0.2720 0.9465 0.210 Uiso 1 1 calc R . .
H39H H 1.4009 0.3274 0.9179 0.210 Uiso 1 1 calc R . .
H39I H 1.3385 0.2661 0.9126 0.210 Uiso 1 1 calc R . .
C40B C 1.29938(5) 0.42119(3) 0.88659(2) 0.0481(3) Uani 1 1 d . . .
H40C H 1.3456 0.3874 0.8766 0.058 Uiso 1 1 calc R . .
C41B C 1.26281(7) 0.46268(4) 0.85892(2) 0.0925(4) Uani 1 1 d . . .
H41G H 1.3198 0.4838 0.8453 0.139 Uiso 1 1 calc R . .
H41H H 1.2154 0.4952 0.8682 0.139 Uiso 1 1 calc R . .
H41I H 1.2298 0.4356 0.8455 0.139 Uiso 1 1 calc R . .
C42B C 1.35601(6) 0.45979(4) 0.90686(3) 0.0814(4) Uani 1 1 d . . .
H42G H 1.4122 0.4806 0.8927 0.122 Uiso 1 1 calc R . .
H42H H 1.3812 0.4313 0.9237 0.122 Uiso 1 1 calc R . .
H42I H 1.3115 0.4925 0.9174 0.122 Uiso 1 1 calc R . .
C43B C 1.14475(7) 0.32833(5) 0.88526(3) 0.1228(4) Uani 1 1 d . . .
H43C H 1.1383 0.2916 0.9022 0.147 Uiso 1 1 calc R . .
C44B C 1.05959(8) 0.32480(6) 0.88077(3) 0.1869(5) Uani 1 1 d . . .
H44G H 1.0549 0.2923 0.8651 0.280 Uiso 1 1 calc R . .
H44H H 1.0371 0.3665 0.8720 0.280 Uiso 1 1 calc R . .
H44I H 1.0173 0.3127 0.9015 0.280 Uiso 1 1 calc R . .
C45B C 1.22414(8) 0.29232(5) 0.86154(3) 0.1505(5) Uani 1 1 d . . .
H45G H 1.1904 0.2648 0.8486 0.226 Uiso 1 1 calc R . .
H45H H 1.2673 0.2659 0.8742 0.226 Uiso 1 1 calc R . .
H45I H 1.2646 0.3236 0.8469 0.226 Uiso 1 1 calc R . .
C47B C 0.64747(6) 0.53786(4) 0.99838(2) 0.0605(3) Uani 1 1 d . . .
C48B C 0.67003(6) 0.41071(4) 1.00086(2) 0.0582(3) Uani 1 1 d . . .
C50B C 0.80375(6) 0.40533(4) 0.88899(2) 0.0582(3) Uani 1 1 d . . .
C46B C 0.64939(6) 0.47473(4) 0.97982(2) 0.0413(3) Uani 0.8475(4) 1 d P D 1
C49B C 0.73163(6) 0.40703(4) 0.92213(2) 0.0405(3) Uani 0.8475(4) 1 d P D 1
C51B C 0.62308(6) 0.39339(4) 0.91671(2) 0.0481(3) Uani 0.8475(4) 1 d P D 1
C52B C 0.69901(6) 0.55426(4) 0.91852(2) 0.0419(3) Uani 0.8475(4) 1 d P D 1
C54B C 0.58414(7) 0.55988(5) 0.91952(3) 0.0609(4) Uani 0.8475(4) 1 d P D 1
C46D C 0.6912(3) 0.40021(18) 0.96605(11) 0.0234(8) Uani 0.1525(4) 1 d PU D 2
C49D C 0.7355(2) 0.47555(16) 0.89723(9) 0.0106(7) Uani 0.1525(4) 1 d PU D 2
C51D C 0.5914(3) 0.38972(16) 0.94956(10) 0.0167(8) Uani 0.1525(4) 1 d PU D 2
C52D C 0.6675(3) 0.55254(16) 0.95555(9) 0.0134(7) Uani 0.1525(4) 1 d PU D 2
C54D C 0.5654(3) 0.55828(16) 0.94321(9) 0.0146(7) Uani 0.1525(4) 1 d PU D 2
C53B C 0.75205(6) 0.55796(4) 0.88245(2) 0.0592(3) Uani 1 1 d . . .
B1B B 0.59542(6) 0.41571(4) 0.824902(19) 0.0966(5) Uani 1 1 d D . .
F1B F 0.59737(5) 0.43768(4) 0.792459(15) 0.1262(3) Uani 1 1 d D E .
F2B F 0.67668(7) 0.38775(7) 0.83297(3) 0.1191(5) Uani 0.50 1 d PD E 1
F3B F 0.54175(9) 0.45342(5) 0.84587(3) 0.1527(5) Uani 0.50 1 d PD E 1
F4B F 0.55285(15) 0.37890(10) 0.85212(5) 0.577(2) Uani 0.50 1 d PD E 1
F2B' F 0.66513(9) 0.45495(6) 0.83202(3) 0.1416(6) Uani 0.50 1 d PD E 2
F3B' F 0.50379(7) 0.39705(10) 0.83809(3) 0.1933(10) Uani 0.50 1 d PD E 2
F4B' F 0.61769(11) 0.35500(5) 0.81702(4) 0.1487(6) Uani 0.50 1 d PD E 2

loop_
_atom_site_aniso_label
_atom_site_aniso_U_11
_atom_site_aniso_U_22
_atom_site_aniso_U_33
_atom_site_aniso_U_23
_atom_site_aniso_U_13
_atom_site_aniso_U_12
Co1 0.01926(4) 0.02337(4) 0.03392(5) -0.00359(4) -0.00177(4) -0.00037(3)
Co2 0.02373(4) 0.02920(4) 0.02397(4) -0.00537(4) -0.00130(4) 0.00337(4)
Co3 0.02283(4) 0.02950(4) 0.02670(5) 0.00112(4) -0.00177(4) -0.00392(4)
Co4 0.03286(5) 0.02310(4) 0.02302(4) -0.00372(4) -0.00278(4) -0.00031(4)
Co5 0.03128(5) 0.02495(4) 0.02502(4) -0.00422(4) -0.00315(4) -0.00319(4)
Co6 0.02497(4) 0.02643(4) 0.02462(4) -0.00273(4) -0.00012(4) -0.00164(4)
Co7 0.02372(4) 0.02662(4) 0.02600(4) -0.00803(4) -0.00129(4) 0.00203(4)
Co8 0.02061(4) 0.02820(4) 0.02908(5) -0.00574(4) -0.00292(4) 0.00147(4)
S1 0.02910(8) 0.03705(9) 0.02647(8) 0.00006(8) -0.00476(7) -0.00209(7)
S2 0.02936(8) 0.02504(8) 0.02914(8) -0.00512(7) -0.00311(7) -0.00279(7)
S3 0.02844(8) 0.02401(8) 0.03400(9) -0.00100(7) -0.00395(7) 0.00022(7)
S4 0.02635(8) 0.02962(8) 0.02708(8) -0.00345(7) -0.00374(7) -0.00037(7)
S5 0.02437(8) 0.02410(8) 0.02981(8) -0.00497(7) -0.00478(7) 0.00026(6)
S6 0.03010(8) 0.02679(8) 0.03010(9) -0.00204(7) -0.00385(7) 0.00424(7)
S7 0.02478(8) 0.02957(8) 0.03397(9) -0.00673(7) -0.00495(7) -0.00276(7)
S8 0.03009(8) 0.03677(9) 0.02471(8) -0.00574(8) -0.00342(7) 0.00056(7)
P1 0.02010(8) 0.02941(8) 0.03522(9) -0.00582(8) -0.00424(7) 0.00028(7)
P2 0.03445(10) 0.05335(11) 0.03927(10) -0.02183(9) -0.00605(9) 0.01553(9)
P3 0.03477(10) 0.04380(11) 0.05596(13) 0.01540(10) -0.00015(10) -0.01031(9)
P4 0.03172(9) 0.03059(9) 0.02831(9) 0.00047(8) -0.00049(8) -0.00495(8)
P5 0.03052(9) 0.03088(9) 0.03350(9) -0.01426(8) -0.00463(8) 0.00400(7)
P6 0.02302(8) 0.03806(9) 0.03798(10) -0.00679(9) -0.00682(8) 0.00289(7)
C2 0.0486(5) 0.1554(9) 0.0464(5) 0.0534(6) -0.0091(4) -0.0210(6)
C5 0.0638(5) 0.0833(5) 0.0385(4) -0.0241(4) -0.0037(4) 0.0384(4)
C8 0.0456(5) 0.1652(8) 0.0679(5) -0.0825(5) -0.0060(4) 0.0209(5)
C1 0.0312(8) 0.0395(8) 0.0862(12) 0.0174(9) -0.0165(8) -0.0114(6)
C3 0.0227(6) 0.0395(7) 0.0565(9) -0.0054(7) -0.0100(6) -0.0111(6)
C4 0.0285(7) 0.0485(8) 0.0550(10) 0.0050(8) -0.0115(7) 0.0139(6)
C6 0.0287(8) 0.0361(8) 0.1049(14) -0.0065(9) -0.0148(9) 0.0102(7)
C7 0.0409(8) 0.0553(9) 0.0597(10) -0.0093(8) -0.0200(7) -0.0043(7)
C1' 0.0111(6) 0.0574(8) 0.0369(8) -0.0144(7) 0.0050(6) 0.0071(6)
C3' 0.0251(7) 0.0533(8) 0.0350(8) -0.0111(7) 0.0028(6) -0.0070(6)
C4' 0.0346(7) 0.0378(7) 0.0477(9) 0.0105(7) -0.0111(7) 0.0093(6)
C6' 0.0328(7) 0.0472(8) 0.0584(9) 0.0099(8) -0.0221(7) 0.0130(6)
C7' 0.0250(6) 0.0341(7) 0.0466(8) -0.0146(6) -0.0095(6) -0.0113(5)
C9 0.0608(5) 0.0745(5) 0.0444(5) 0.0227(5) 0.0036(4) 0.0210(4)
C10 0.1129(7) 0.0797(6) 0.1056(9) 0.0096(6) 0.0369(7) 0.0741(5)
C11 0.2181(13) 0.0586(6) 0.1668(13) 0.0378(7) 0.0740(11) 0.0730(7)
C12 0.2460(14) 0.1729(11) 0.304(2) -0.0446(15) -0.0920(16) 0.1518(9)
C13 0.0335(5) 0.1387(8) 0.0584(6) -0.0297(6) 0.0051(4) 0.0141(5)
C14 0.0419(5) 0.1346(9) 0.0868(7) -0.0372(7) -0.0004(5) 0.0027(6)
C15 0.1186(11) 0.2797(19) 0.0860(10) 0.0259(13) 0.0359(9) 0.0349(13)
C16 0.0615(5) 0.1488(7) 0.1681(7) -0.1362(5) -0.0558(5) 0.0367(5)
C17 0.1057(9) 0.2139(11) 0.1787(9) -0.1466(7) -0.0599(7) 0.0451(8)
C18 0.1667(12) 0.2126(11) 0.1678(9) -0.1466(7) -0.0736(9) 0.0742(10)
C19 0.0252(4) 0.0914(6) 0.1127(8) 0.0445(6) 0.0168(5) 0.0027(4)
C20 0.1634(15) 0.2503(18) 0.2121(18) 0.1184(14) 0.0623(14) 0.0286(15)
C21 0.0397(5) 0.1204(8) 0.1718(12) 0.0591(8) -0.0173(7) 0.0065(6)
C22 0.0690(6) 0.0838(6) 0.0638(6) 0.0343(5) -0.0038(5) 0.0003(5)
C23 0.0667(7) 0.1414(8) 0.1572(10) 0.1037(7) 0.0180(7) 0.0375(6)
C24 0.1232(8) 0.1180(8) 0.0902(7) 0.0348(7) -0.0624(6) -0.0475(7)
C25 0.1975(10) 0.0660(5) 0.1486(12) 0.0036(7) -0.0332(9) -0.0884(5)
C26 0.4092(16) 0.1579(8) 0.1564(15) 0.0336(9) -0.0624(13) -0.2191(7)
C27 0.2894(12) 0.1964(9) 0.0788(9) 0.0070(8) -0.0247(9) -0.1923(7)
C28 0.0626(5) 0.0460(4) 0.0371(4) -0.0036(4) -0.0101(4) -0.0229(4)
C29 0.0852(6) 0.1066(7) 0.0765(7) -0.0165(6) -0.0117(5) -0.0516(5)
C30 0.1021(7) 0.0469(4) 0.0440(5) -0.0119(4) -0.0012(5) -0.0258(5)
C31 0.0302(4) 0.0422(4) 0.0376(4) 0.0034(4) 0.0064(3) -0.0084(3)
C32 0.0378(4) 0.0611(5) 0.0872(7) 0.0064(5) -0.0028(5) 0.0171(4)
C33 0.0470(5) 0.0524(5) 0.0544(5) -0.0156(4) 0.0145(4) -0.0069(4)
C34 0.0503(5) 0.0396(4) 0.0426(4) 0.0082(4) 0.0018(4) 0.0002(4)
C35 0.0781(7) 0.0481(5) 0.1072(8) 0.0426(5) 0.0106(6) 0.0076(5)
C36 0.0783(6) 0.0754(6) 0.0504(5) 0.0137(5) -0.0173(5) 0.0047(5)
C37 0.0391(4) 0.0320(4) 0.0473(4) -0.0085(3) -0.0085(3) 0.0059(3)
C38 0.0684(5) 0.0425(4) 0.0856(7) -0.0040(5) -0.0100(5) 0.0285(4)
C39 0.0599(5) 0.0395(4) 0.0662(6) 0.0015(4) -0.0060(5) 0.0006(4)
C40 0.0365(4) 0.0465(4) 0.0453(4) -0.0174(4) 0.0041(4) 0.0101(3)
C41 0.0350(4) 0.0638(5) 0.0632(5) -0.0242(4) 0.0010(4) 0.0004(4)
C42 0.0535(5) 0.0849(6) 0.0422(5) -0.0076(5) 0.0149(4) 0.0025(5)
C43 0.0511(4) 0.0399(4) 0.0476(4) -0.0194(3) -0.0130(4) 0.0002(3)
C44 0.0992(7) 0.0797(5) 0.1220(7) -0.0739(5) -0.0500(6) 0.0266(5)
C45 0.0860(6) 0.0585(5) 0.0643(5) -0.0209(4) -0.0342(4) -0.0067(5)
C46 0.0468(4) 0.0535(5) 0.0663(5) -0.0130(4) -0.0194(4) -0.0004(4)
C47 0.0482(6) 0.1801(9) 0.1154(7) -0.1055(6) 0.0077(5) -0.0226(6)
C48 0.0551(5) 0.0719(6) 0.1051(7) -0.0155(6) -0.0348(5) -0.0091(4)
C49 0.0431(4) 0.0506(4) 0.0634(5) 0.0012(4) -0.0199(4) 0.0061(4)
C50 0.0629(5) 0.0545(5) 0.1395(9) 0.0179(6) -0.0470(5) 0.0085(4)
C51 0.0632(6) 0.0885(6) 0.0665(6) 0.0218(6) -0.0114(5) 0.0220(5)
C52 0.0381(4) 0.0747(5) 0.0499(5) -0.0052(5) -0.0051(4) 0.0019(4)
C53 0.0404(5) 0.0844(6) 0.0625(6) 0.0207(5) -0.0012(5) -0.0102(4)
C54 0.0542(5) 0.0795(5) 0.0551(5) -0.0291(5) -0.0101(4) 0.0285(4)
B1 0.0452(5) 0.0543(5) 0.0431(5) 0.0093(5) -0.0082(4) -0.0071(4)
F1 0.0598(3) 0.0656(3) 0.0732(3) 0.0049(3) -0.0299(2) -0.0137(2)
F2 0.0592(3) 0.1393(5) 0.0671(4) -0.0105(4) 0.0024(3) 0.0212(3)
F3 0.1120(4) 0.0723(3) 0.0895(4) 0.0434(3) -0.0184(4) -0.0152(3)
F4 0.0966(4) 0.0717(3) 0.0709(3) -0.0068(3) -0.0368(3) -0.0115(3)
Co1A 0.02297(4) 0.04046(5) 0.02630(5) -0.00557(4) -0.00369(4) 0.00203(4)
Co2A 0.02781(4) 0.02974(4) 0.02594(5) -0.00629(4) -0.00154(4) 0.00314(4)
Co3A 0.03003(5) 0.02923(4) 0.02447(5) -0.00086(4) -0.00216(4) 0.00217(4)
Co4A 0.03390(5) 0.02526(4) 0.02355(4) -0.00360(4) -0.00580(4) 0.00097(4)
Co5A 0.03475(5) 0.02558(4) 0.02243(4) -0.00241(4) -0.00470(4) 0.00462(4)
Co6A 0.02377(4) 0.02345(4) 0.02428(4) -0.00008(4) -0.00304(4) -0.00316(3)
Co7A 0.02448(4) 0.02485(4) 0.02268(4) -0.00263(4) -0.00075(4) 0.00218(4)
Co8A 0.01965(4) 0.02139(4) 0.03121(5) -0.00363(4) -0.00137(4) -0.00112(3)
S1A 0.03572(9) 0.04134(9) 0.02328(8) -0.00453(8) -0.00437(7) 0.00281(8)
S2A 0.03526(9) 0.03698(9) 0.02909(9) -0.00616(8) -0.00480(8) -0.00748(7)
S3A 0.03363(9) 0.03853(9) 0.02791(9) -0.00115(8) -0.00404(8) 0.01158(8)
S4A 0.02597(8) 0.02541(8) 0.03034(8) -0.00332(7) -0.00671(7) 0.00049(7)
S5A 0.02903(8) 0.02822(8) 0.02754(8) -0.00235(7) -0.00690(7) 0.00141(7)
S6A 0.02674(8) 0.02264(7) 0.03005(8) -0.00242(7) -0.00393(7) 0.00126(7)
S7A 0.03252(8) 0.02312(8) 0.02766(8) -0.00317(7) -0.00209(7) -0.00231(7)
S8A 0.02730(8) 0.02906(8) 0.02459(8) -0.00202(7) -0.00433(7) -0.00078(7)
P1A 0.02543(9) 0.08669(15) 0.03597(11) -0.01062(11) -0.00855(8) 0.00128(10)
P2A 0.03786(10) 0.03896(10) 0.03519(10) -0.01369(9) -0.00599(9) 0.01033(8)
P3A 0.05704(12) 0.03247(10) 0.03765(11) 0.00592(9) -0.00660(10) -0.00359(9)
P4A 0.02804(8) 0.02598(8) 0.03065(9) 0.00163(8) -0.00484(8) -0.00400(7)
P5A 0.03270(9) 0.03052(9) 0.02937(9) -0.00441(8) 0.00116(8) 0.00583(8)
P6A 0.02066(8) 0.02662(8) 0.03087(9) -0.00531(8) -0.00266(7) -0.00105(7)
C2A 0.0700(7) 0.1971(10) 0.4790(19) -0.2172(10) -0.1158(9) 0.0418(7)
C1A 0.0255(7) 0.0382(7) 0.0537(8) -0.0277(6) -0.0106(6) -0.0005(6)
C3A 0.0294(7) 0.0356(8) 0.0696(11) -0.0138(8) 0.0029(8) 0.0038(6)
C4A 0.0190(6) 0.0435(7) 0.0276(7) 0.0050(6) 0.0008(6) 0.0143(6)
C5A 0.0117(6) 0.0698(10) 0.0487(9) 0.0035(8) -0.0093(6) 0.0100(6)
C7A 0.0355(8) 0.1175(13) 0.0247(7) -0.0178(8) -0.0205(6) -0.0113(8)
C1A' 0.0588(13) 0.277(2) 0.1579(17) -0.1556(14) 0.0154(13) -0.0523(14)
C3A' 0.1136(19) 0.1247(19) 0.0915(17) 0.0255(16) -0.0266(15) -0.0174(16)
C4A' 0.0180(10) 0.400(3) 0.202(2) -0.2067(17) -0.0177(12) 0.0147(16)
C5A' 0.0825(13) 0.159(2) 0.148(2) 0.0077(19) -0.0545(14) 0.0461(14)
C7A' 0.0941(13) 0.1137(15) 0.1143(18) -0.0012(15) -0.0480(12) 0.0523(11)
C6A 0.0449(5) 0.0834(6) 0.0509(5) -0.0121(5) -0.0005(4) 0.0195(4)
C8A 0.0630(6) 0.2292(11) 0.0982(6) -0.1069(6) -0.0137(5) -0.0195(7)
C9A 0.0653(6) 0.1794(11) 0.0409(5) 0.0313(7) -0.0085(5) 0.0142(7)
C10A 0.0644(5) 0.0725(5) 0.0724(5) -0.0394(4) -0.0252(4) 0.0191(4)
C11A 0.1025(7) 0.1362(8) 0.1266(7) -0.0919(6) -0.0618(6) 0.0456(6)
C12A 0.0993(7) 0.0951(6) 0.1104(7) -0.0701(5) -0.0372(6) 0.0346(6)
C13A 0.0622(5) 0.0461(4) 0.0518(5) -0.0137(4) -0.0158(4) 0.0191(4)
C14A 0.0984(7) 0.0421(5) 0.0647(6) -0.0024(5) -0.0130(6) 0.0137(5)
C15A 0.0742(6) 0.0984(7) 0.0964(8) 0.0079(7) -0.0168(6) 0.0392(5)
C16A 0.0373(4) 0.0672(5) 0.0659(6) -0.0147(5) 0.0070(4) 0.0178(4)
C17A 0.0870(7) 0.0952(7) 0.0655(7) 0.0145(6) 0.0286(6) 0.0166(6)
C18A 0.0395(5) 0.0868(6) 0.1102(8) -0.0268(6) 0.0093(6) -0.0117(5)
C19A 0.1389(8) 0.0385(4) 0.0590(5) 0.0085(4) -0.0439(5) 0.0096(5)
C20A 0.1644(9) 0.0700(6) 0.0942(7) 0.0200(6) -0.0843(6) 0.0006(6)
C21A 0.2414(14) 0.0633(6) 0.1380(9) 0.0616(6) -0.1007(9) -0.0442(8)
C22A 0.0749(6) 0.0528(5) 0.0718(6) 0.0110(5) 0.0168(5) -0.0222(5)
C23A 0.1460(9) 0.1064(8) 0.0826(7) -0.0180(7) 0.0671(7) -0.0555(7)
C24A 0.0589(6) 0.0775(7) 0.1508(11) 0.0216(8) 0.0325(7) -0.0041(6)
C25A 0.0755(6) 0.0432(4) 0.0583(5) 0.0046(4) -0.0228(4) -0.0071(4)
C26A 0.1243(8) 0.0457(5) 0.0552(5) -0.0154(4) -0.0164(6) -0.0109(5)
C27A 0.1321(9) 0.0695(6) 0.1225(10) -0.0138(6) -0.0281(8) -0.0447(6)
C28A 0.0618(5) 0.0333(4) 0.0448(5) -0.0017(4) -0.0064(4) -0.0067(4)
C29A 0.1201(8) 0.0379(4) 0.0612(6) -0.0109(5) -0.0016(6) -0.0026(5)
C30A 0.1122(7) 0.0454(5) 0.0480(5) -0.0050(4) -0.0251(5) -0.0195(5)
C31A 0.0291(4) 0.0456(4) 0.0606(5) 0.0087(4) -0.0079(4) -0.0062(3)
C32A 0.0389(4) 0.0660(5) 0.0992(7) 0.0097(5) -0.0259(5) -0.0058(4)
C33A 0.0410(5) 0.0861(6) 0.1040(8) 0.0412(6) -0.0008(5) -0.0162(5)
C34A 0.0436(4) 0.0317(3) 0.0295(4) 0.0058(3) -0.0045(3) -0.0065(3)
C35A 0.0741(6) 0.0475(4) 0.0329(4) 0.0002(4) -0.0046(4) -0.0003(4)
C36A 0.0543(5) 0.0568(5) 0.0470(5) 0.0144(4) -0.0212(4) 0.0003(4)
C37A 0.0307(4) 0.0401(4) 0.0564(5) -0.0135(4) 0.0150(4) 0.0007(3)
C38A 0.0378(5) 0.0862(6) 0.0931(7) -0.0335(5) 0.0062(5) -0.0160(4)
C39A 0.0702(6) 0.0512(5) 0.0836(7) 0.0281(5) 0.0307(5) 0.0070(5)
C40A 0.0665(6) 0.1457(7) 0.0706(5) -0.0731(5) 0.0267(5) -0.0422(5)
C41A 0.0804(7) 0.1725(9) 0.1086(6) -0.1031(5) -0.0446(5) 0.0298(6)
C42A 0.0859(7) 0.0804(6) 0.0442(5) -0.0297(5) 0.0032(5) 0.0064(5)
C43A 0.0658(5) 0.0660(5) 0.0497(5) 0.0051(5) 0.0029(5) 0.0415(4)
C44A 0.0696(6) 0.0768(6) 0.0773(7) 0.0042(6) 0.0037(6) 0.0426(4)
C45A 0.1338(8) 0.0760(6) 0.0937(8) 0.0355(6) 0.0391(7) 0.0662(5)
C47A 0.0399(4) 0.0781(5) 0.0441(4) -0.0247(4) -0.0069(4) 0.0137(4)
C50A 0.0862(6) 0.0788(5) 0.0512(5) 0.0204(5) -0.0228(5) -0.0499(4)
C46A 0.0273(4) 0.0289(4) 0.0509(5) -0.0131(4) -0.0097(4) 0.0088(3)
C48A 0.0292(4) 0.0556(5) 0.0602(6) -0.0133(5) -0.0177(4) 0.0133(4)
C49A 0.0318(4) 0.0400(5) 0.0429(5) 0.0040(4) -0.0075(4) -0.0110(4)
C51A 0.0352(5) 0.0583(6) 0.0524(6) -0.0076(5) -0.0104(4) -0.0140(4)
C52A 0.0381(5) 0.0508(5) 0.0292(4) -0.0061(4) -0.0079(4) -0.0012(4)
C46C 0.0119(14) 0.0061(14) 0.060(2) -0.0003(16) -0.0203(15) -0.0048(12)
C48C 0.0194(17) 0.043(2) 0.035(2) -0.0019(19) -0.0124(16) 0.0158(16)
C49C 0.0319(13) 0.0406(14) 0.0394(14) -0.0007(12) -0.0076(11) 0.0059(11)
C51C 0.0387(14) 0.0402(14) 0.0464(14) -0.0087(12) -0.0198(11) -0.0066(11)
C52C 0.059(3) 0.0042(15) 0.044(2) 0.0021(17) 0.002(2) -0.0067(17)
C53A 0.0386(4) 0.0981(6) 0.0563(5) -0.0481(4) 0.0023(4) -0.0107(4)
C54A 0.0379(4) 0.0828(6) 0.0417(4) 0.0235(4) -0.0082(4) -0.0123(4)
B1A 0.1048(7) 0.1032(9) 0.1696(11) 0.0678(8) -0.1012(6) -0.0409(7)
F1A 0.1637(7) 0.6648(19) 0.1572(10) 0.0437(12) 0.0489(7) 0.2241(8)
F2A 0.1384(7) 0.1669(6) 0.1961(8) 0.1086(5) 0.0149(6) -0.0005(6)
F3A 0.2993(8) 0.2745(10) 0.3038(9) 0.1438(8) -0.2377(6) -0.1411(7)
F4A 0.1462(5) 0.1085(4) 0.2072(6) 0.0646(5) -0.1168(4) -0.0504(4)
Co1B 0.02405(4) 0.02240(4) 0.02536(4) -0.00220(4) -0.00294(4) -0.00030(3)
Co2B 0.02399(4) 0.02169(4) 0.02452(4) -0.00601(4) -0.00264(4) 0.00266(3)
Co3B 0.02113(4) 0.02296(4) 0.02733(4) -0.00321(4) -0.00257(4) 0.00146(3)
Co4B 0.03549(5) 0.02175(4) 0.02319(4) -0.00330(4) -0.00612(4) -0.00012(4)
Co5B 0.02487(4) 0.02258(4) 0.02175(4) 0.00013(4) -0.00003(4) -0.00350(4)
Co6B 0.03408(5) 0.02172(4) 0.02116(4) -0.00248(4) -0.00291(4) -0.00117(4)
Co7B 0.02009(4) 0.02274(4) 0.02937(5) -0.00427(4) -0.00048(4) -0.00143(3)
Co8B 0.02216(4) 0.02370(4) 0.02179(4) -0.00337(4) 0.00037(4) -0.00044(3)
S1B 0.03007(8) 0.03034(8) 0.02415(8) -0.00357(7) -0.00473(7) 0.00181(7)
S2B 0.02945(8) 0.02287(7) 0.02840(8) -0.00160(7) -0.00395(7) 0.00373(7)
S3B 0.02919(8) 0.02243(7) 0.03103(8) -0.00360(7) -0.00898(7) 0.00087(7)
S4B 0.02662(8) 0.02392(8) 0.02899(8) -0.00563(7) -0.00415(7) -0.00100(7)
S5B 0.02533(8) 0.02420(8) 0.02707(8) -0.00284(7) -0.00430(7) -0.00177(6)
S6B 0.02657(8) 0.02364(8) 0.02659(8) -0.00155(7) -0.00130(7) 0.00131(7)
S7B 0.02618(8) 0.02361(7) 0.02747(8) -0.00367(7) -0.00164(7) -0.00438(6)
S8B 0.03159(8) 0.03059(8) 0.02255(8) -0.00303(7) -0.00412(7) 0.00042(7)
P1B 0.03175(9) 0.02589(8) 0.02946(9) -0.00163(8) -0.00364(8) -0.00315(7)
P2B 0.03207(9) 0.02602(8) 0.03176(9) -0.01006(8) -0.00548(8) 0.00613(7)
P3B 0.02251(8) 0.03317(9) 0.02910(9) -0.00347(8) -0.00574(7) 0.00230(7)
P4B 0.03690(10) 0.02545(8) 0.03399(10) 0.00474(8) 0.00279(9) -0.00406(8)
P5B 0.02969(9) 0.02724(8) 0.03209(10) -0.00393(8) 0.00446(8) 0.00123(7)
P6B 0.02155(8) 0.02774(8) 0.03536(9) -0.00645(8) -0.00351(7) -0.00251(7)
C1B 0.0354(4) 0.0384(4) 0.0435(4) -0.0052(4) 0.0018(4) -0.0040(3)
C2B 0.0308(4) 0.0580(5) 0.0753(6) 0.0065(5) 0.0006(4) 0.0041(4)
C3B 0.0571(5) 0.0718(6) 0.0648(6) -0.0194(5) 0.0044(5) 0.0014(5)
C4B 0.0594(5) 0.0376(4) 0.0398(4) 0.0013(4) -0.0164(4) -0.0118(4)
C5B 0.0794(6) 0.0484(4) 0.0482(5) -0.0174(4) -0.0052(5) -0.0178(4)
C6B 0.0679(6) 0.0639(5) 0.0715(6) -0.0087(5) -0.0130(5) -0.0249(4)
C7B 0.0583(5) 0.0353(4) 0.0413(4) 0.0069(4) -0.0061(4) 0.0010(4)
C8B 0.1004(7) 0.0679(5) 0.0700(6) 0.0375(5) -0.0178(6) -0.0213(5)
C9B 0.0684(5) 0.0679(5) 0.0568(5) 0.0122(5) -0.0267(4) -0.0022(5)
C10B 0.0409(4) 0.0407(4) 0.0445(4) -0.0094(4) 0.0102(4) 0.0177(3)
C11B 0.0459(5) 0.0451(4) 0.0977(7) -0.0235(5) -0.0120(5) -0.0007(4)
C12B 0.1048(8) 0.0965(7) 0.0648(7) 0.0238(6) 0.0342(6) 0.0294(6)
C13B 0.0704(5) 0.0306(4) 0.0542(5) 0.0041(4) 0.0105(5) 0.0158(4)
C14B 0.0767(6) 0.0453(4) 0.0867(7) 0.0112(5) 0.0079(6) 0.0285(4)
C15B 0.1053(7) 0.0564(5) 0.1714(11) 0.0434(7) 0.0857(7) 0.0277(5)
C16B 0.0731(5) 0.1138(6) 0.1176(5) -0.0955(4) -0.0632(4) 0.0435(5)
C17B 0.1070(8) 0.1857(9) 0.1687(7) -0.1445(6) -0.0799(6) 0.0531(7)
C18B 0.0992(7) 0.1123(6) 0.1232(7) -0.0899(5) -0.0586(6) 0.0491(6)
C19B 0.0315(4) 0.0421(4) 0.0679(5) -0.0015(4) -0.0100(4) 0.0022(3)
C20B 0.0454(5) 0.0546(5) 0.1400(9) -0.0069(6) -0.0343(5) 0.0133(4)
C21B 0.0464(4) 0.0540(4) 0.0578(5) -0.0210(4) -0.0001(4) 0.0176(4)
C22B 0.0386(4) 0.1060(7) 0.0416(5) -0.0031(5) -0.0093(4) 0.0018(5)
C23B 0.0531(5) 0.1544(9) 0.0460(5) 0.0428(6) -0.0129(4) 0.0035(6)
C24B 0.0452(5) 0.1780(9) 0.0679(5) -0.0767(5) -0.0211(4) 0.0189(6)
C25B 0.0407(4) 0.0648(5) 0.0851(6) -0.0060(5) -0.0163(4) -0.0143(4)
C26B 0.0398(4) 0.0427(4) 0.0567(5) -0.0124(4) -0.0111(4) 0.0018(3)
C27B 0.0444(5) 0.0814(6) 0.0487(5) 0.0191(5) -0.0069(4) -0.0192(4)
C28B 0.0605(5) 0.0322(4) 0.0422(4) 0.0047(4) -0.0067(4) 0.0072(4)
C29B 0.0751(6) 0.0512(5) 0.0481(5) 0.0071(4) -0.0199(4) 0.0036(4)
C30B 0.1246(8) 0.0376(4) 0.1175(9) 0.0346(5) -0.0401(7) -0.0139(5)
C31B 0.1115(8) 0.0607(6) 0.0828(7) -0.0181(5) 0.0618(6) -0.0156(6)
C32B 0.0604(5) 0.0356(4) 0.0835(6) 0.0085(4) 0.0461(5) -0.0082(4)
C33B 0.0429(5) 0.0607(5) 0.1495(10) 0.0244(6) 0.0393(6) 0.0087(4)
C34B 0.0900(7) 0.0553(5) 0.1043(8) -0.0087(6) -0.0136(6) -0.0332(5)
C35B 0.0541(5) 0.0287(4) 0.0658(5) 0.0027(4) -0.0148(4) -0.0090(3)
C36B 0.0797(6) 0.0386(4) 0.0489(5) -0.0098(4) -0.0083(5) -0.0052(4)
C37B 0.0711(6) 0.0997(6) 0.1052(8) 0.0467(6) 0.0245(6) 0.0551(5)
C38B 0.1469(9) 0.0992(7) 0.0668(7) 0.0153(6) 0.0117(7) 0.0741(6)
C39B 0.1013(7) 0.1348(8) 0.1506(12) 0.0622(8) 0.0387(8) 0.0864(5)
C40B 0.0348(4) 0.0372(4) 0.0652(5) -0.0076(4) 0.0174(4) -0.0013(3)
C41B 0.0911(6) 0.0740(6) 0.0816(6) 0.0391(5) 0.0596(5) 0.0344(5)
C42B 0.0344(5) 0.0725(6) 0.1339(9) -0.0431(6) 0.0169(6) -0.0146(4)
C43B 0.0528(6) 0.1568(7) 0.1647(8) -0.1324(5) 0.0245(6) -0.0339(5)
C44B 0.0930(7) 0.3011(11) 0.2097(8) -0.2191(6) -0.0876(6) 0.0934(7)
C45B 0.0853(8) 0.1687(7) 0.1999(9) -0.1587(5) 0.0419(7) -0.0391(6)
C47B 0.0316(4) 0.0919(6) 0.0598(5) -0.0480(4) 0.0050(4) 0.0047(4)
C48B 0.0615(5) 0.0692(5) 0.0421(5) 0.0111(4) -0.0032(4) -0.0295(4)
C50B 0.0423(4) 0.0708(5) 0.0647(5) -0.0464(4) 0.0019(4) -0.0119(4)
C46B 0.0286(4) 0.0560(5) 0.0406(5) -0.0102(4) -0.0060(4) -0.0012(4)
C49B 0.0371(4) 0.0393(4) 0.0484(5) -0.0110(4) -0.0126(4) -0.0071(4)
C51B 0.0336(4) 0.0521(5) 0.0632(6) -0.0105(5) -0.0164(4) -0.0128(4)
C52B 0.0358(4) 0.0336(4) 0.0596(6) -0.0016(4) -0.0194(4) 0.0063(4)
C54B 0.0357(5) 0.0625(6) 0.0864(8) 0.0089(6) -0.0221(5) 0.0046(5)
C46D 0.0156(13) 0.0175(13) 0.0342(14) -0.0020(11) 0.0054(11) -0.0011(11)
C49D 0.0038(11) 0.0147(12) 0.0114(12) -0.0016(10) 0.0058(10) -0.0029(10)
C51D 0.0118(12) 0.0120(12) 0.0244(13) -0.0007(11) 0.0034(11) -0.0045(10)
C52D 0.0096(12) 0.0128(12) 0.0168(13) 0.0022(11) -0.0012(10) 0.0028(10)
C54D 0.0174(12) 0.0090(12) 0.0178(13) -0.0010(10) -0.0034(10) -0.0021(10)
C53B 0.0517(5) 0.0807(6) 0.0444(5) 0.0261(4) -0.0170(4) -0.0045(4)
B1B 0.1200(10) 0.1135(11) 0.0698(7) -0.0124(7) -0.0554(6) -0.0001(9)
F1B 0.0867(4) 0.2091(7) 0.0844(4) -0.0318(5) -0.0100(4) 0.0041(5)
F2B 0.0505(6) 0.2335(13) 0.0588(7) 0.0250(9) 0.0121(6) 0.0620(7)
F3B 0.1812(9) 0.1770(8) 0.0628(7) 0.0450(7) 0.0498(7) 0.1487(6)
F4B 0.2100(15) 0.307(3) 1.060(6) 0.009(4) 0.382(2) -0.0436(19)
F2B' 0.1654(10) 0.2101(14) 0.0686(7) -0.0102(8) -0.0686(6) -0.0609(9)
F3B' 0.0244(6) 0.492(3) 0.0489(7) 0.0047(13) 0.0271(6) 0.0256(11)
F4B' 0.1828(11) 0.1245(8) 0.1185(11) 0.0417(8) 0.0020(10) 0.1008(7)

loop_
_atom_type_symbol
_atom_type_description
_atom_type_scat_dispersion_real
_atom_type_scat_dispersion_imag
_atom_type_scat_source
C C 0.0033 0.0016 'International Tables Vol C Tables 4.2.6.8 and 6.1.1.4'
H H 0.0000 0.0000 'International Tables Vol C Tables 4.2.6.8 and 6.1.1.4'
B B 0.0013 0.0007 'International Tables Vol C Tables 4.2.6.8 and 6.1.1.4'
F F 0.0171 0.0103 'International Tables Vol C Tables 4.2.6.8 and 6.1.1.4'
P P 0.1023 0.0942 'International Tables Vol C Tables 4.2.6.8 and 6.1.1.4'
S S 0.1246 0.1234 'International Tables Vol C Tables 4.2.6.8 and 6.1.1.4'
Co Co 0.3494 0.9721 'International Tables Vol C Tables 4.2.6.8 and 6.1.1.4'

loop_
_geom_angle_atom_site_label_1
_geom_angle_atom_site_label_2
_geom_angle_atom_site_label_3
_geom_angle
_geom_angle_site_symmetry_1
_geom_angle_site_symmetry_3
S2 Co1 S3 152.573(8) . .
S2 Co1 P1 100.399(7) . .
S3 Co1 P1 101.791(7) . .
S2 Co1 S1 94.660(7) . .
S3 Co1 S1 95.011(7) . .
P1 Co1 S1 104.901(8) . .
S2 Co1 Co2 53.660(5) . .
S3 Co1 Co2 115.374(6) . .
P1 Co1 Co2 136.743(7) . .
S1 Co1 Co2 52.767(5) . .
S2 Co1 Co3 115.669(6) . .
S3 Co1 Co3 53.534(5) . .
P1 Co1 Co3 137.438(7) . .
S1 Co1 Co3 52.821(6) . .
Co2 Co1 Co3 63.632(5) . .
S2 Co1 Co5 103.135(6) . .
S3 Co1 Co5 49.442(5) . .
P1 Co1 Co5 136.158(6) . .
S1 Co1 Co5 109.393(7) . .
Co2 Co1 Co5 86.550(5) . .
Co3 Co1 Co5 57.932(5) . .
S2 Co1 Co4 49.438(6) . .
S3 Co1 Co4 103.137(7) . .
P1 Co1 Co4 135.375(6) . .
S1 Co1 Co4 109.074(7) . .
Co2 Co1 Co4 57.527(4) . .
Co3 Co1 Co4 86.831(5) . .
Co5 Co1 Co4 53.696(4) . .
S1 Co2 S2 101.528(8) . .
S1 Co2 S4 105.473(8) . .
S2 Co2 S4 106.999(8) . .
S1 Co2 P2 116.380(9) . .
S2 Co2 P2 109.714(8) . .
S4 Co2 P2 115.498(8) . .
S1 Co2 Co1 58.282(6) . .
S2 Co2 Co1 56.771(6) . .
S4 Co2 Co1 84.338(6) . .
P2 Co2 Co1 159.626(7) . .
S1 Co2 Co4 124.785(7) . .
S2 Co2 Co4 54.318(6) . .
S4 Co2 Co4 54.435(6) . .
P2 Co2 Co4 118.514(7) . .
Co1 Co2 Co4 68.164(4) . .
S1 Co2 Co3 51.892(6) . .
S2 Co2 Co3 113.401(6) . .
S4 Co2 Co3 53.585(6) . .
P2 Co2 Co3 136.784(7) . .
Co1 Co2 Co3 58.198(4) . .
Co4 Co2 Co3 89.723(4) . .
S1 Co3 S3 102.161(8) . .
S1 Co3 S4 105.150(8) . .
S3 Co3 S4 106.500(8) . .
S1 Co3 P3 114.340(9) . .
S3 Co3 P3 108.296(9) . .
S4 Co3 P3 118.884(9) . .
S1 Co3 Co1 58.245(6) . .
S3 Co3 Co1 57.026(6) . .
S4 Co3 Co1 84.179(6) . .
P3 Co3 Co1 156.561(7) . .
S1 Co3 Co5 124.241(6) . .
S3 Co3 Co5 54.058(6) . .
S4 Co3 Co5 54.011(6) . .
P3 Co3 Co5 120.841(8) . .
Co1 Co3 Co5 67.818(4) . .
S1 Co3 Co2 51.810(6) . .
S3 Co3 Co2 113.452(6) . .
S4 Co3 Co2 53.344(6) . .
P3 Co3 Co2 137.901(7) . .
Co1 Co3 Co2 58.170(4) . .
Co5 Co3 Co2 89.018(4) . .
S6 Co4 S2 132.366(8) . .
S6 Co4 S4 106.473(8) . .
S2 Co4 S4 104.645(8) . .
S6 Co4 S5 104.393(8) . .
S2 Co4 S5 98.410(8) . .
S4 Co4 S5 108.967(7) . .
S6 Co4 Co5 113.950(7) . .
S2 Co4 Co5 113.399(6) . .
S4 Co4 Co5 54.453(5) . .
S5 Co4 Co5 54.651(5) . .
S6 Co4 Co2 131.339(7) . .
S2 Co4 Co2 52.417(6) . .
S4 Co4 Co2 53.906(6) . .
S5 Co4 Co2 123.687(6) . .
Co5 Co4 Co2 90.587(4) . .
S6 Co4 Co6 52.380(6) . .
S2 Co4 Co6 121.925(7) . .
S4 Co4 Co6 131.112(7) . .
S5 Co4 Co6 53.751(5) . .
Co5 Co4 Co6 91.222(4) . .
Co2 Co4 Co6 174.239(5) . .
S6 Co4 Co1 174.293(6) . .
S2 Co4 Co1 50.327(6) . .
S4 Co4 Co1 76.029(6) . .
S5 Co4 Co1 69.900(6) . .
Co5 Co4 Co1 63.073(4) . .
Co2 Co4 Co1 54.308(4) . .
Co6 Co4 Co1 122.079(5) . .
S6 Co4 Co8 49.752(6) . .
S2 Co4 Co8 173.579(6) . .
S4 Co4 Co8 79.006(6) . .
S5 Co4 Co8 75.307(6) . .
Co5 Co4 Co8 64.212(4) . .
Co2 Co4 Co8 132.235(5) . .
Co6 Co4 Co8 53.294(4) . .
Co1 Co4 Co8 126.902(4) . .
S7 Co5 S3 134.245(8) . .
S7 Co5 S4 104.789(8) . .
S3 Co5 S4 104.564(8) . .
S7 Co5 S5 103.576(8) . .
S3 Co5 S5 98.946(8) . .
S4 Co5 S5 109.148(8) . .
S7 Co5 Co4 111.682(6) . .
S3 Co5 Co4 113.867(7) . .
S4 Co5 Co4 54.634(6) . .
S5 Co5 Co4 54.651(5) . .
S7 Co5 Co3 131.772(7) . .
S3 Co5 Co3 52.168(6) . .
S4 Co5 Co3 53.909(6) . .
S5 Co5 Co3 123.704(7) . .
Co4 Co5 Co3 90.671(4) . .
S7 Co5 Co7 52.109(6) . .
S3 Co5 Co7 122.631(7) . .
S4 Co5 Co7 130.623(6) . .
S5 Co5 Co7 53.612(5) . .
Co4 Co5 Co7 90.722(5) . .
Co3 Co5 Co7 174.623(5) . .
S7 Co5 Co1 173.255(6) . .
S3 Co5 Co1 50.638(6) . .
S4 Co5 Co1 76.187(6) . .
S5 Co5 Co1 69.980(7) . .
Co4 Co5 Co1 63.231(4) . .
Co3 Co5 Co1 54.249(4) . .
Co7 Co5 Co1 122.148(6) . .
S7 Co5 Co8 48.728(6) . .
S3 Co5 Co8 173.578(6) . .
S4 Co5 Co8 78.391(6) . .
S5 Co5 Co8 74.649(6) . .
Co4 Co5 Co8 62.982(4) . .
Co3 Co5 Co8 131.800(5) . .
Co7 Co5 Co8 53.221(4) . .
Co1 Co5 Co8 125.840(5) . .
S8 Co6 S6 102.691(8) . .
S8 Co6 S5 104.703(8) . .
S6 Co6 S5 105.447(7) . .
S8 Co6 P4 117.223(8) . .
S6 Co6 P4 107.373(8) . .
S5 Co6 P4 117.817(8) . .
S8 Co6 Co8 57.950(6) . .
S6 Co6 Co8 56.747(6) . .
S5 Co6 Co8 84.356(6) . .
P4 Co6 Co8 156.837(7) . .
S8 Co6 Co4 124.602(7) . .
S6 Co6 Co4 53.309(6) . .
S5 Co6 Co4 53.911(5) . .
P4 Co6 Co4 117.632(7) . .
Co8 Co6 Co4 68.643(5) . .
S8 Co6 Co7 51.729(6) . .
S6 Co6 Co7 112.387(6) . .
S5 Co6 Co7 52.989(6) . .
P4 Co6 Co7 140.178(7) . .
Co8 Co6 Co7 57.827(3) . .
Co4 Co6 Co7 88.760(4) . .
S8 Co7 S7 101.660(8) . .
S8 Co7 S5 104.703(8) . .
S7 Co7 S5 105.452(8) . .
S8 Co7 P5 120.404(8) . .
S7 Co7 P5 104.719(8) . .
S5 Co7 P5 117.778(8) . .
S8 Co7 Co8 57.668(6) . .
S7 Co7 Co8 56.130(6) . .
S5 Co7 Co8 84.170(7) . .
P5 Co7 Co8 155.603(7) . .
S8 Co7 Co5 125.102(7) . .
S7 Co7 Co5 53.695(6) . .
S5 Co7 Co5 53.977(5) . .
P5 Co7 Co5 113.608(6) . .
Co8 Co7 Co5 69.315(4) . .
S8 Co7 Co6 51.529(6) . .
S7 Co7 Co6 111.479(6) . .
S5 Co7 Co6 53.189(5) . .
P5 Co7 Co6 143.791(6) . .
Co8 Co7 Co6 57.358(4) . .
Co5 Co7 Co6 89.294(4) . .
S7 Co8 S6 149.802(8) . .
S7 Co8 P6 99.686(8) . .
S6 Co8 P6 100.608(7) . .
S7 Co8 S8 96.645(7) . .
S6 Co8 S8 97.151(7) . .
P6 Co8 S8 109.985(8) . .
S7 Co8 Co6 116.716(6) . .
S6 Co8 Co6 54.345(5) . .
P6 Co8 Co6 140.417(7) . .
S8 Co8 Co6 53.544(6) . .
S7 Co8 Co7 54.100(6) . .
S6 Co8 Co7 116.801(7) . .
P6 Co8 Co7 139.683(8) . .
S8 Co8 Co7 53.518(6) . .
Co6 Co8 Co7 64.816(5) . .
S7 Co8 Co4 101.266(6) . .
S6 Co8 Co4 48.657(6) . .
P6 Co8 Co4 131.723(6) . .
S8 Co8 Co4 110.109(7) . .
Co6 Co8 Co4 58.063(4) . .
Co7 Co8 Co4 86.717(5) . .
S7 Co8 Co5 48.484(6) . .
S6 Co8 Co5 101.452(7) . .
P6 Co8 Co5 131.302(6) . .
S8 Co8 Co5 109.592(7) . .
Co6 Co8 Co5 86.773(5) . .
Co7 Co8 Co5 57.464(4) . .
Co4 Co8 Co5 52.806(4) . .
Co2 S1 Co3 76.298(7) . .
Co2 S1 Co1 68.951(7) . .
Co3 S1 Co1 68.935(7) . .
Co2 S2 Co4 73.265(7) . .
Co2 S2 Co1 69.568(6) . .
Co4 S2 Co1 80.235(7) . .
Co3 S3 Co5 73.774(8) . .
Co3 S3 Co1 69.440(7) . .
Co5 S3 Co1 79.921(7) . .
Co2 S4 Co3 73.071(7) . .
Co2 S4 Co5 112.232(9) . .
Co3 S4 Co5 72.080(7) . .
Co2 S4 Co4 71.658(8) . .
Co3 S4 Co4 112.371(8) . .
Co5 S4 Co4 70.913(6) . .
Co7 S5 Co6 73.823(7) . .
Co7 S5 Co5 72.411(6) . .
Co6 S5 Co5 113.365(8) . .
Co7 S5 Co4 112.808(8) . .
Co6 S5 Co4 72.338(6) . .
Co5 S5 Co4 70.698(6) . .
Co6 S6 Co4 74.311(7) . .
Co6 S6 Co8 68.908(7) . .
Co4 S6 Co8 81.590(7) . .
Co7 S7 Co5 74.196(7) . .
Co7 S7 Co8 69.770(6) . .
Co5 S7 Co8 82.787(7) . .
Co6 S8 Co7 76.742(8) . .
Co6 S8 Co8 68.506(7) . .
Co7 S8 Co8 68.814(6) . .
C1' P1 C7' 104.57(4) . .
C1' P1 C4 52.94(4) . .
C7' P1 C4 134.95(5) . .
C1' P1 C4' 103.25(4) . .
C7' P1 C4' 108.51(5) . .
C4 P1 C4' 54.56(5) . .
C1' P1 C7 131.59(6) . .
C7' P1 C7 57.88(5) . .
C4 P1 C7 104.92(5) . .
C4' P1 C7 54.34(5) . .
C1' P1 C1 58.29(5) . .
C7' P1 C1 50.77(5) . .
C4 P1 C1 108.13(5) . .
C4' P1 C1 135.08(5) . .
C7 P1 C1 104.77(5) . .
C1' P1 Co1 115.08(4) . .
C7' P1 Co1 111.64(3) . .
C4 P1 Co1 113.34(4) . .
C4' P1 Co1 113.08(3) . .
C7 P1 Co1 113.29(4) . .
C1 P1 Co1 111.78(4) . .
C13 P2 C10 103.18(4) . .
C13 P2 C16 101.25(4) . .
C10 P2 C16 112.42(5) . .
C13 P2 Co2 114.46(4) . .
C10 P2 Co2 113.36(3) . .
C16 P2 Co2 111.34(3) . .
C22 P3 C19 103.43(5) . .
C22 P3 C25 102.58(5) . .
C19 P3 C25 111.38(5) . .
C22 P3 Co3 112.19(3) . .
C19 P3 Co3 113.06(3) . .
C25 P3 Co3 113.29(4) . .
C31 P4 C34 106.41(3) . .
C31 P4 C28 104.13(3) . .
C34 P4 C28 105.16(4) . .
C31 P4 Co6 113.98(2) . .
C34 P4 Co6 113.69(3) . .
C28 P4 Co6 112.60(2) . .
C40 P5 C43 106.25(4) . .
C40 P5 C37 104.66(3) . .
C43 P5 C37 105.78(3) . .
C40 P5 Co7 115.27(3) . .
C43 P5 Co7 111.75(2) . .
C37 P5 Co7 112.39(2) . .
C52 P6 C49 103.51(4) . .
C52 P6 C46 102.60(4) . .
C49 P6 C46 109.52(4) . .
C52 P6 Co8 115.81(3) . .
C49 P6 Co8 112.20(3) . .
C46 P6 Co8 112.42(3) . .
C1 C2 C1' 71.21(7) . .
C4 C5 C1' 64.48(7) . .
C7' C8 C7 70.52(8) . .
C3 C1 C2 117.77(9) . .
C3 C1 P1 112.22(8) . .
C2 C1 P1 104.53(8) . .
C5 C4 C6 107.59(9) . .
C5 C4 P1 110.18(8) . .
C6 C4 P1 114.53(10) . .
C8 C7 C9 129.58(10) . .
C8 C7 P1 103.86(7) . .
C9 C7 P1 106.19(8) . .
C2 C1' C5 124.36(9) . .
C2 C1' P1 105.91(6) . .
C5 C1' P1 106.76(6) . .
C9 C4' C6' 108.34(10) . .
C9 C4' P1 110.44(7) . .
C6' C4' P1 115.00(8) . .
C3' C7' C8 110.77(9) . .
C3' C7' P1 116.10(9) . .
C8 C7' P1 106.76(7) . .
C4' C9 C7 67.25(8) . .
C12 C10 C11 116.41(9) . .
C12 C10 P2 112.15(10) . .
C11 C10 P2 110.55(8) . .
C14 C13 C15 107.39(9) . .
C14 C13 P2 111.20(6) . .
C15 C13 P2 106.99(7) . .
C17 C16 C18 119.93(11) . .
C17 C16 P2 119.77(9) . .
C18 C16 P2 115.67(8) . .
C21 C19 C20 103.68(9) . .
C21 C19 P3 111.98(7) . .
C20 C19 P3 113.87(8) . .
C24 C22 C23 105.88(9) . .
C24 C22 P3 111.29(7) . .
C23 C22 P3 115.90(7) . .
C27 C25 C26 112.44(13) . .
C27 C25 P3 120.87(8) . .
C26 C25 P3 114.75(10) . .
C30 C28 C29 109.20(7) . .
C30 C28 P4 111.56(6) . .
C29 C28 P4 117.30(6) . .
C32 C31 C33 110.44(6) . .
C32 C31 P4 109.93(5) . .
C33 C31 P4 111.30(5) . .
C36 C34 C35 111.28(7) . .
C36 C34 P4 113.51(5) . .
C35 C34 P4 114.78(6) . .
C38 C37 C39 110.11(6) . .
C38 C37 P5 117.13(6) . .
C39 C37 P5 112.06(5) . .
C42 C40 C41 110.38(6) . .
C42 C40 P5 109.90(5) . .
C41 C40 P5 110.16(5) . .
C45 C43 C44 110.47(7) . .
C45 C43 P5 114.65(5) . .
C44 C43 P5 115.46(6) . .
C47 C46 C48 110.12(8) . .
C47 C46 P6 111.94(6) . .
C48 C46 P6 117.20(6) . .
C51 C49 C50 111.17(8) . .
C51 C49 P6 113.78(6) . .
C50 C49 P6 116.18(5) . .
C53 C52 C54 113.96(7) . .
C53 C52 P6 109.67(5) . .
C54 C52 P6 109.73(5) . .
F2 B1 F3 112.86(7) . .
F2 B1 F4 109.18(7) . .
F3 B1 F4 107.17(7) . .
F2 B1 F1 108.84(7) . .
F3 B1 F1 110.66(7) . .
F4 B1 F1 108.01(7) . .
S2A Co1A S3A 150.572(9) . .
S2A Co1A P1A 100.456(9) . .
S3A Co1A P1A 99.607(9) . .
S2A Co1A S1A 96.077(7) . .
S3A Co1A S1A 96.800(8) . .
P1A Co1A S1A 110.505(9) . .
S2A Co1A Co3A 116.522(7) . .
S3A Co1A Co3A 54.215(6) . .
P1A Co1A Co3A 139.957(8) . .
S1A Co1A Co3A 53.471(6) . .
S2A Co1A Co2A 54.030(5) . .
S3A Co1A Co2A 116.558(7) . .
P1A Co1A Co2A 140.768(8) . .
S1A Co1A Co2A 53.263(6) . .
Co3A Co1A Co2A 64.546(5) . .
S2A Co1A Co5A 101.817(7) . .
S3A Co1A Co5A 48.807(6) . .
P1A Co1A Co5A 130.339(7) . .
S1A Co1A Co5A 110.511(7) . .
Co3A Co1A Co5A 58.477(4) . .
Co2A Co1A Co5A 87.151(5) . .
S2A Co1A Co4A 48.866(6) . .
S3A Co1A Co4A 101.762(7) . .
P1A Co1A Co4A 130.959(7) . .
S1A Co1A Co4A 110.073(7) . .
Co3A Co1A Co4A 87.198(5) . .
Co2A Co1A Co4A 58.126(4) . .
Co5A Co1A Co4A 52.960(4) . .
S1A Co2A S2A 101.735(9) . .
S1A Co2A S4A 105.058(9) . .
S2A Co2A S4A 105.475(8) . .
S1A Co2A P2A 118.358(9) . .
S2A Co2A P2A 105.933(8) . .
S4A Co2A P2A 118.334(8) . .
S1A Co2A Co1A 57.999(6) . .
S2A Co2A Co1A 56.306(6) . .
S4A Co2A Co1A 83.918(6) . .
P2A Co2A Co1A 156.084(7) . .
S1A Co2A Co4A 124.593(7) . .
S2A Co2A Co4A 53.424(6) . .
S4A Co2A Co4A 53.985(6) . .
P2A Co2A Co4A 116.185(7) . .
Co1A Co2A Co4A 68.344(4) . .
S1A Co2A Co3A 51.802(6) . .
S2A Co2A Co3A 112.050(7) . .
S4A Co2A Co3A 53.262(6) . .
P2A Co2A Co3A 141.947(7) . .
Co1A Co2A Co3A 57.646(4) . .
Co4A Co2A Co3A 89.132(4) . .
S1A Co3A S3A 102.227(9) . .
S1A Co3A S4A 104.954(8) . .
S3A Co3A S4A 105.082(8) . .
S1A Co3A P3A 117.036(9) . .
S3A Co3A P3A 105.262(8) . .
S4A Co3A P3A 120.205(9) . .
S1A Co3A Co1A 58.019(6) . .
S3A Co3A Co1A 56.349(6) . .
S4A Co3A Co1A 84.067(6) . .
P3A Co3A Co1A 154.279(8) . .
S1A Co3A Co5A 124.236(7) . .
S3A Co3A Co5A 53.072(6) . .
S4A Co3A Co5A 53.773(6) . .
P3A Co3A Co5A 117.646(7) . .
Co1A Co3A Co5A 68.099(4) . .
S1A Co3A Co2A 51.622(6) . .
S3A Co3A Co2A 112.116(6) . .
S4A Co3A Co2A 53.337(6) . .
P3A Co3A Co2A 142.424(7) . .
Co1A Co3A Co2A 57.808(4) . .
Co5A Co3A Co2A 88.844(4) . .
S2A Co4A S6A 133.432(8) . .
S2A Co4A S5A 105.607(8) . .
S6A Co4A S5A 104.676(8) . .
S2A Co4A S4A 103.808(8) . .
S6A Co4A S4A 98.207(8) . .
S5A Co4A S4A 109.696(7) . .
S2A Co4A Co5A 112.827(7) . .
S6A Co4A Co5A 113.442(6) . .
S5A Co4A Co5A 54.966(5) . .
S4A Co4A Co5A 54.867(5) . .
S2A Co4A Co6A 132.077(7) . .
S6A Co4A Co6A 52.133(5) . .
S5A Co4A Co6A 54.044(5) . .
S4A Co4A Co6A 123.463(6) . .
Co5A Co4A Co6A 90.648(4) . .
S2A Co4A Co2A 51.994(6) . .
S6A Co4A Co2A 122.043(6) . .
S5A Co4A Co2A 131.105(6) . .
S4A Co4A Co2A 53.689(5) . .
Co5A Co4A Co2A 91.063(4) . .
Co6A Co4A Co2A 174.034(5) . .
S2A Co4A Co8A 172.814(6) . .
S6A Co4A Co8A 50.757(6) . .
S5A Co4A Co8A 76.744(7) . .
S4A Co4A Co8A 69.065(6) . .
Co5A Co4A Co8A 62.690(4) . .
Co6A Co4A Co8A 54.841(5) . .
Co2A Co4A Co8A 121.309(5) . .
S2A Co4A Co1A 49.438(6) . .
S6A Co4A Co1A 173.330(6) . .
S5A Co4A Co1A 78.546(7) . .
S4A Co4A Co1A 75.151(6) . .
Co5A Co4A Co1A 63.399(4) . .
Co6A Co4A Co1A 132.114(5) . .
Co2A Co4A Co1A 53.530(4) . .
Co8A Co4A Co1A 125.639(5) . .
S3A Co5A S7A 131.888(8) . .
S3A Co5A S5A 106.106(8) . .
S7A Co5A S5A 105.008(8) . .
S3A Co5A S4A 103.803(8) . .
S7A Co5A S4A 99.275(8) . .
S5A Co5A S4A 109.418(7) . .
S3A Co5A Co4A 113.213(7) . .
S7A Co5A Co4A 114.646(6) . .
S5A Co5A Co4A 54.571(6) . .
S4A Co5A Co4A 54.984(5) . .
S3A Co5A Co7A 131.894(7) . .
S7A Co5A Co7A 52.485(6) . .
S5A Co5A Co7A 53.828(6) . .
S4A Co5A Co7A 123.661(6) . .
Co4A Co5A Co7A 90.438(4) . .
S3A Co5A Co3A 52.011(6) . .
S7A Co5A Co3A 122.179(7) . .
S5A Co5A Co3A 130.835(7) . .
S4A Co5A Co3A 53.514(5) . .
Co4A Co5A Co3A 90.962(4) . .
Co7A Co5A Co3A 174.444(5) . .
S3A Co5A Co8A 173.254(6) . .
S7A Co5A Co8A 51.269(6) . .
S5A Co5A Co8A 76.967(6) . .
S4A Co5A Co8A 69.452(6) . .
Co4A Co5A Co8A 63.393(4) . .
Co7A Co5A Co8A 54.789(5) . .
Co3A Co5A Co8A 121.411(5) . .
S3A Co5A Co1A 49.579(6) . .
S7A Co5A Co1A 174.396(6) . .
S5A Co5A Co1A 78.517(7) . .
S4A Co5A Co1A 75.324(7) . .
Co4A Co5A Co1A 63.641(4) . .
Co7A Co5A Co1A 131.776(5) . .
Co3A Co5A Co1A 53.424(4) . .
Co8A Co5A Co1A 126.574(5) . .
S8A Co6A S6A 101.146(8) . .
S8A Co6A S5A 105.745(8) . .
S6A Co6A S5A 106.773(8) . .
S8A Co6A P4A 115.731(8) . .
S6A Co6A P4A 105.332(7) . .
S5A Co6A P4A 120.125(8) . .
S8A Co6A Co8A 58.212(5) . .
S6A Co6A Co8A 56.697(6) . .
S5A Co6A Co8A 84.064(6) . .
P4A Co6A Co8A 154.715(7) . .
S8A Co6A Co4A 123.932(6) . .
S6A Co6A Co4A 54.271(6) . .
S5A Co6A Co4A 54.063(6) . .
P4A Co6A Co4A 119.154(6) . .
Co8A Co6A Co4A 67.325(4) . .
S8A Co6A Co7A 52.074(6) . .
S6A Co6A Co7A 113.519(6) . .
S5A Co6A Co7A 53.671(6) . .
P4A Co6A Co7A 140.732(6) . .
Co8A Co6A Co7A 58.330(4) . .
Co4A Co6A Co7A 89.245(4) . .
S8A Co7A S7A 101.452(8) . .
S8A Co7A S5A 106.219(8) . .
S7A Co7A S5A 107.347(8) . .
S8A Co7A P5A 113.905(8) . .
S7A Co7A P5A 112.996(8) . .
S5A Co7A P5A 113.915(8) . .
S8A Co7A Co8A 58.510(6) . .
S7A Co7A Co8A 57.045(6) . .
S5A Co7A Co8A 84.535(6) . .
P5A Co7A Co8A 161.516(7) . .
S8A Co7A Co5A 124.102(6) . .
S7A Co7A Co5A 54.209(6) . .
S5A Co7A Co5A 54.501(6) . .
P5A Co7A Co5A 121.870(7) . .
Co8A Co7A Co5A 67.119(4) . .
S8A Co7A Co6A 52.284(6) . .
S7A Co7A Co6A 114.426(6) . .
S5A Co7A Co6A 53.935(6) . .
P5A Co7A Co6A 132.415(6) . .
Co8A Co7A Co6A 58.833(3) . .
Co5A Co7A Co6A 89.666(4) . .
S6A Co8A S7A 153.534(9) . .
S6A Co8A P6A 100.913(7) . .
S7A Co8A P6A 101.135(7) . .
S6A Co8A S8A 93.899(7) . .
S7A Co8A S8A 94.062(7) . .
P6A Co8A S8A 105.693(8) . .
S6A Co8A Co7A 114.544(6) . .
S7A Co8A Co7A 53.616(5) . .
P6A Co8A Co7A 138.105(7) . .
S8A Co8A Co7A 52.578(5) . .
S6A Co8A Co6A 53.231(5) . .
S7A Co8A Co6A 114.997(6) . .
P6A Co8A Co6A 137.539(7) . .
S8A Co8A Co6A 52.551(5) . .
Co7A Co8A Co6A 62.836(5) . .
S6A Co8A Co5A 103.669(7) . .
S7A Co8A Co5A 49.942(6) . .
P6A Co8A Co5A 135.004(6) . .
S8A Co8A Co5A 109.526(7) . .
Co7A Co8A Co5A 58.092(4) . .
Co6A Co8A Co5A 86.899(5) . .
S6A Co8A Co4A 49.757(5) . .
S7A Co8A Co4A 103.845(7) . .
P6A Co8A Co4A 134.969(6) . .
S8A Co8A Co4A 109.183(6) . .
Co7A Co8A Co4A 86.469(5) . .
Co6A Co8A Co4A 57.834(4) . .
Co5A Co8A Co4A 53.917(4) . .
Co2A S1A Co3A 76.576(8) . .
Co2A S1A Co1A 68.738(7) . .
Co3A S1A Co1A 68.510(7) . .
Co2A S2A Co4A 74.583(7) . .
Co2A S2A Co1A 69.663(7) . .
Co4A S2A Co1A 81.696(7) . .
Co3A S3A Co5A 74.917(7) . .
Co3A S3A Co1A 69.436(6) . .
Co5A S3A Co1A 81.614(7) . .
Co3A S4A Co2A 73.401(8) . .
Co3A S4A Co5A 72.713(6) . .
Co2A S4A Co5A 112.679(9) . .
Co3A S4A Co4A 112.791(9) . .
Co2A S4A Co4A 72.326(7) . .
Co5A S4A Co4A 70.150(7) . .
Co7A S5A Co6A 72.394(7) . .
Co7A S5A Co4A 111.751(9) . .
Co6A S5A Co4A 71.892(7) . .
Co7A S5A Co5A 71.671(7) . .
Co6A S5A Co5A 111.524(9) . .
Co4A S5A Co5A 70.464(6) . .
Co6A S6A Co4A 73.596(7) . .
Co6A S6A Co8A 70.072(6) . .
Co4A S6A Co8A 79.486(7) . .
Co7A S7A Co5A 73.306(7) . .
Co7A S7A Co8A 69.339(6) . .
Co5A S7A Co8A 78.788(7) . .
Co7A S8A Co6A 75.642(8) . .
Co7A S8A Co8A 68.913(6) . .
Co6A S8A Co8A 69.237(6) . .
C4A P1A C1A' 126.90(6) . .
C4A P1A C7A 106.75(5) . .
C1A' P1A C7A 53.46(7) . .
C4A P1A C4A' 48.50(5) . .
C1A' P1A C4A' 106.23(6) . .
C7A P1A C4A' 134.36(7) . .
C4A P1A C1A 110.12(5) . .
C1A' P1A C1A 48.43(6) . .
C7A P1A C1A 101.20(5) . .
C4A' P1A C1A 66.19(5) . .
C4A P1A C7A' 56.22(5) . .
C1A' P1A C7A' 105.22(8) . .
C7A P1A C7A' 56.84(6) . .
C4A' P1A C7A' 103.01(5) . .
C1A P1A C7A' 139.11(5) . .
C4A P1A Co1A 114.27(4) . .
C1A' P1A Co1A 118.83(4) . .
C7A P1A Co1A 111.56(4) . .
C4A' P1A Co1A 113.78(6) . .
C1A P1A Co1A 112.05(3) . .
C7A' P1A Co1A 108.33(4) . .
C10A P2A C16A 107.12(4) . .
C10A P2A C13A 106.58(4) . .
C16A P2A C13A 104.12(4) . .
C10A P2A Co2A 112.48(3) . .
C16A P2A Co2A 114.80(3) . .
C13A P2A Co2A 111.10(3) . .
C19A P3A C22A 105.46(4) . .
C19A P3A C25A 105.60(4) . .
C22A P3A C25A 105.08(4) . .
C19A P3A Co3A 113.82(3) . .
C22A P3A Co3A 114.00(3) . .
C25A P3A Co3A 112.09(3) . .
C28A P4A C34A 103.26(3) . .
C28A P4A C31A 110.27(4) . .
C34A P4A C31A 102.67(3) . .
C28A P4A Co6A 111.42(2) . .
C34A P4A Co6A 112.22(2) . .
C31A P4A Co6A 115.96(2) . .
C43A P5A C37A 103.74(4) . .
C43A P5A C40A 107.65(4) . .
C37A P5A C40A 105.42(4) . .
C43A P5A Co7A 113.46(3) . .
C37A P5A Co7A 113.76(2) . .
C40A P5A Co7A 112.11(3) . .
C49C P6A C52A 128.32(15) . .
C49C P6A C46A 53.19(13) . .
C52A P6A C46A 103.47(4) . .
C49C P6A C49A 61.79(13) . .
C52A P6A C49A 100.97(4) . .
C46A P6A C49A 111.96(4) . .
C49C P6A C52C 108.38(18) . .
C52A P6A C52C 54.23(12) . .
C46A P6A C52C 137.14(14) . .
C49A P6A C52C 51.61(12) . .
C49C P6A C46C 100.61(16) . .
C52A P6A C46C 55.48(11) . .
C46A P6A C46C 52.18(11) . .
C49A P6A C46C 134.82(10) . .
C52C P6A C46C 107.45(17) . .
C49C P6A Co8A 117.05(14) . .
C52A P6A Co8A 114.50(3) . .
C46A P6A Co8A 112.12(3) . .
C49A P6A Co8A 112.98(3) . .
C52C P6A Co8A 110.60(13) . .
C46C P6A Co8A 112.00(9) . .
C1A C2A C1A' 57.91(7) . .
C3A C1A C2A 129.80(10) . .
C3A C1A P1A 112.12(9) . .
C2A C1A P1A 102.19(7) . .
C6A C4A C5A 110.87(8) . .
C6A C4A P1A 114.51(7) . .
C5A C4A P1A 116.25(9) . .
C8A C7A C9A 124.77(9) . .
C8A C7A P1A 105.09(7) . .
C9A C7A P1A 109.25(8) . .
C8A C1A' C2A 142.63(13) . .
C8A C1A' P1A 106.01(11) . .
C2A C1A' P1A 106.86(10) . .
C6A C4A' C3A' 127.02(15) . .
C6A C4A' P1A 107.52(9) . .
C3A' C4A' P1A 102.48(11) . .
C9A C7A' C5A' 116.37(15) . .
C9A C7A' P1A 101.25(10) . .
C5A' C7A' P1A 110.09(13) . .
C4A' C6A C4A 61.08(8) . .
C7A C8A C1A' 62.65(10) . .
C7A' C9A C7A 74.58(10) . .
C11A C10A C12A 113.24(8) . .
C11A C10A P2A 117.32(7) . .
C12A C10A P2A 114.06(7) . .
C14A C13A C15A 109.91(7) . .
C14A C13A P2A 112.46(6) . .
C15A C13A P2A 117.12(6) . .
C18A C16A C17A 111.05(8) . .
C18A C16A P2A 110.11(6) . .
C17A C16A P2A 111.07(6) . .
C20A C19A C21A 109.88(9) . .
C20A C19A P3A 114.24(6) . .
C21A C19A P3A 117.34(8) . .
C24A C22A C23A 111.66(8) . .
C24A C22A P3A 110.19(7) . .
C23A C22A P3A 108.79(7) . .
C26A C25A C27A 109.67(7) . .
C26A C25A P3A 111.74(7) . .
C27A C25A P3A 115.18(7) . .
C29A C28A C30A 110.70(7) . .
C29A C28A P4A 118.71(6) . .
C30A C28A P4A 113.25(5) . .
C32A C31A C33A 110.49(7) . .
C32A C31A P4A 113.90(5) . .
C33A C31A P4A 116.33(5) . .
C36A C34A C35A 110.14(7) . .
C36A C34A P4A 110.56(5) . .
C35A C34A P4A 112.50(5) . .
C39A C37A C38A 112.12(7) . .
C39A C37A P5A 110.41(5) . .
C38A C37A P5A 111.27(6) . .
C41A C40A C42A 121.30(9) . .
C41A C40A P5A 121.38(8) . .
C42A C40A P5A 117.31(7) . .
C45A C43A C44A 110.94(7) . .
C45A C43A P5A 113.79(7) . .
C44A C43A P5A 116.80(6) . .
C46A C47A C49C 61.37(15) . .
C49A C50A C49C 62.21(13) . .
C48A C46A C47A 109.60(7) . .
C48A C46A P6A 115.91(6) . .
C47A C46A P6A 110.68(6) . .
C51A C49A C50A 108.50(7) . .
C51A C49A P6A 114.72(6) . .
C50A C49A P6A 111.95(6) . .
C53A C52A C54A 115.12(6) . .
C53A C52A P6A 110.28(6) . .
C54A C52A P6A 110.69(6) . .
C48C C46C C54A 115.6(3) . .
C48C C46C P6A 114.5(2) . .
C54A C46C P6A 104.40(16) . .
C47A C49C P6A 110.0(2) . .
C47A C49C C50A 127.2(3) . .
P6A C49C C50A 96.30(18) . .
C53A C52C C51C 111.1(3) . .
C53A C52C P6A 105.46(19) . .
C51C C52C P6A 109.5(2) . .
C52A C53A C52C 65.36(13) . .
C46C C54A C52A 69.06(12) . .
F2A B1A F3A 108.51(13) . .
F2A B1A F4A 115.75(11) . .
F3A B1A F4A 109.87(11) . .
F2A B1A F1A 107.44(12) . .
F3A B1A F1A 101.61(12) . .
F4A B1A F1A 112.65(13) . .
S1B Co1B S2B 102.440(8) . .
S1B Co1B S3B 104.504(8) . .
S2B Co1B S3B 106.058(8) . .
S1B Co1B P1B 117.734(8) . .
S2B Co1B P1B 107.246(7) . .
S3B Co1B P1B 117.335(8) . .
S1B Co1B Co3B 58.617(7) . .
S2B Co1B Co3B 56.707(6) . .
S3B Co1B Co3B 83.562(6) . .
P1B Co1B Co3B 157.874(6) . .
S1B Co1B Co4B 124.311(7) . .
S2B Co1B Co4B 53.721(6) . .
S3B Co1B Co4B 54.068(5) . .
P1B Co1B Co4B 117.454(7) . .
Co3B Co1B Co4B 67.573(4) . .
S1B Co1B Co2B 51.465(6) . .
S2B Co1B Co2B 112.786(6) . .
S3B Co1B Co2B 53.049(6) . .
P1B Co1B Co2B 139.908(6) . .
Co3B Co1B Co2B 57.805(4) . .
Co4B Co1B Co2B 88.895(4) . .
S1B Co2B S4B 102.224(8) . .
S1B Co2B S3B 104.687(8) . .
S4B Co2B S3B 105.539(9) . .
S1B Co2B P2B 117.313(8) . .
S4B Co2B P2B 106.264(8) . .
S3B Co2B P2B 118.990(8) . .
S1B Co2B Co3B 58.574(7) . .
S4B Co2B Co3B 56.345(6) . .
S3B Co2B Co3B 83.513(7) . .
P2B Co2B Co3B 156.101(7) . .
S1B Co2B Co4B 124.683(7) . 2_657
S4B Co2B Co4B 53.547(6) . 2_657
S3B Co2B Co4B 53.909(6) . 2_657
P2B Co2B Co4B 117.232(6) . 2_657
Co3B Co2B Co4B 67.955(5) . 2_657
S1B Co2B Co1B 51.562(7) . .
S4B Co2B Co1B 112.205(6) . .
S3B Co2B Co1B 53.135(5) . .
P2B Co2B Co1B 141.400(6) . .
Co3B Co2B Co1B 57.651(4) . .
Co4B Co2B Co1B 89.039(4) 2_657 .
S4B Co3B S2B 152.130(8) . .
S4B Co3B P3B 99.146(7) . .
S2B Co3B P3B 100.761(7) . .
S4B Co3B S1B 95.689(7) . .
S2B Co3B S1B 95.802(7) . .
P3B Co3B S1B 109.564(9) . .
S4B Co3B Co1B 116.559(6) . .
S2B Co3B Co1B 54.054(5) . .
P3B Co3B Co1B 140.308(7) . .
S1B Co3B Co1B 53.013(6) . .
S4B Co3B Co2B 53.942(5) . .
S2B Co3B Co2B 116.755(7) . .
P3B Co3B Co2B 138.736(7) . .
S1B Co3B Co2B 52.876(6) . .
Co1B Co3B Co2B 64.544(5) . .
S4B Co3B Co4B 102.616(6) . .
S2B Co3B Co4B 49.534(5) . .
P3B Co3B Co4B 132.188(6) . .
S1B Co3B Co4B 109.954(7) . .
Co1B Co3B Co4B 58.354(4) . .
Co2B Co3B Co4B 87.437(6) . .
S4B Co3B Co4B 49.108(6) . 2_657
S2B Co3B Co4B 103.048(6) . 2_657
P3B Co3B Co4B 131.215(6) . 2_657
S1B Co3B Co4B 109.591(7) . 2_657
Co1B Co3B Co4B 87.301(5) . 2_657
Co2B Co3B Co4B 58.084(5) . 2_657
Co4B Co3B Co4B 53.514(4) . 2_657
S4B Co4B S2B 133.181(8) 2_657 .
S4B Co4B S3B 104.052(9) 2_657 2_657
S2B Co4B S3B 102.820(8) . 2_657
S4B Co4B S3B 101.787(8) 2_657 .
S2B Co4B S3B 104.383(8) . .
S3B Co4B S3B 109.477(7) 2_657 .
S4B Co4B Co4B 112.781(7) 2_657 2_657
S2B Co4B Co4B 114.035(7) . 2_657
S3B Co4B Co4B 54.855(5) 2_657 2_657
S3B Co4B Co4B 54.623(6) . 2_657
S4B Co4B Co1B 126.500(7) 2_657 .
S2B Co4B Co1B 52.322(5) . .
S3B Co4B Co1B 128.007(7) 2_657 .
S3B Co4B Co1B 53.740(5) . .
Co4B Co4B Co1B 91.118(5) 2_657 .
S4B Co4B Co2B 52.203(6) 2_657 2_657
S2B Co4B Co2B 126.910(6) . 2_657
S3B Co4B Co2B 53.714(6) 2_657 2_657
S3B Co4B Co2B 127.528(6) . 2_657
Co4B Co4B Co2B 90.948(5) 2_657 2_657
Co1B Co4B Co2B 177.908(5) . 2_657
S4B Co4B Co3B 176.268(6) 2_657 .
S2B Co4B Co3B 50.461(6) . .
S3B Co4B Co3B 74.678(6) 2_657 .
S3B Co4B Co3B 75.548(7) . .
Co4B Co4B Co3B 63.575(5) 2_657 .
Co1B Co4B Co3B 54.072(4) . .
Co2B Co4B Co3B 127.353(5) 2_657 .
S4B Co4B Co3B 49.876(6) 2_657 2_657
S2B Co4B Co3B 176.932(7) . 2_657
S3B Co4B Co3B 75.276(6) 2_657 2_657
S3B Co4B Co3B 74.239(6) . 2_657
Co4B Co4B Co3B 62.912(5) 2_657 2_657
Co1B Co4B Co3B 126.935(5) . 2_657
Co2B Co4B Co3B 53.957(3) 2_657 2_657
Co3B Co4B Co3B 126.487(4) . 2_657
S8B Co5B S6B 102.207(8) 2_767 .
S8B Co5B S5B 104.212(8) 2_767 .
S6B Co5B S5B 105.518(8) . .
S8B Co5B P4B 119.809(8) 2_767 .
S6B Co5B P4B 104.302(7) . .
S5B Co5B P4B 118.723(9) . .
S8B Co5B Co7B 58.013(6) 2_767 2_767
S6B Co5B Co7B 56.595(6) . 2_767
S5B Co5B Co7B 83.476(6) . 2_767
P4B Co5B Co7B 155.499(7) . 2_767
S8B Co5B Co6B 124.553(6) 2_767 .
S6B Co5B Co6B 53.537(6) . .
S5B Co5B Co6B 53.993(5) . .
P4B Co5B Co6B 114.717(7) . .
Co7B Co5B Co6B 68.422(4) 2_767 .
S8B Co5B Co8B 51.253(5) 2_767 2_767
S6B Co5B Co8B 112.294(6) . 2_767
S5B Co5B Co8B 52.965(6) . 2_767
P4B Co5B Co8B 143.368(7) . 2_767
Co7B Co5B Co8B 57.565(4) 2_767 2_767
Co6B Co5B Co8B 89.238(4) . 2_767
S6B Co6B S7B 133.285(7) . .
S6B Co6B S5B 103.847(8) . .
S7B Co6B S5B 103.030(8) . .
S6B Co6B S5B 101.940(8) . 2_767
S7B Co6B S5B 104.135(8) . 2_767
S5B Co6B S5B 109.435(6) . 2_767
S6B Co6B Co6B 112.719(7) . 2_767
S7B Co6B Co6B 113.992(7) . 2_767
S5B Co6B Co6B 54.757(5) . 2_767
S5B Co6B Co6B 54.678(6) 2_767 2_767
S6B Co6B Co5B 52.241(5) . .
S7B Co6B Co5B 126.835(6) . .
S5B Co6B Co5B 53.557(5) . .
S5B Co6B Co5B 127.827(6) 2_767 .
Co6B Co6B Co5B 90.983(5) 2_767 .
S6B Co6B Co8B 126.218(6) . .
S7B Co6B Co8B 52.295(5) . .
S5B Co6B Co8B 128.481(7) . .
S5B Co6B Co8B 53.647(5) 2_767 .
Co6B Co6B Co8B 91.436(5) 2_767 .
Co5B Co6B Co8B 177.546(4) . .
S6B Co6B Co7B 176.266(6) . .
S7B Co6B Co7B 50.237(6) . .
S5B Co6B Co7B 75.308(6) . .
S5B Co6B Co7B 75.098(6) 2_767 .
Co6B Co6B Co7B 63.761(4) 2_767 .
Co5B Co6B Co7B 127.777(5) . .
Co8B Co6B Co7B 53.914(4) . .
S6B Co6B Co7B 49.783(5) . 2_767
S7B Co6B Co7B 176.858(6) . 2_767
S5B Co6B Co7B 74.699(6) . 2_767
S5B Co6B Co7B 74.850(6) 2_767 2_767
Co6B Co6B Co7B 62.954(5) 2_767 2_767
Co5B Co6B Co7B 53.634(4) . 2_767
Co8B Co6B Co7B 127.390(5) . 2_767
Co7B Co6B Co7B 126.715(5) . 2_767
S6B Co7B S7B 151.361(8) 2_767 .
S6B Co7B P6B 99.453(7) 2_767 .
S7B Co7B P6B 100.677(7) . .
S6B Co7B S8B 96.343(7) 2_767 .
S7B Co7B S8B 96.351(7) . .
P6B Co7B S8B 108.488(9) . .
S6B Co7B Co5B 54.027(5) 2_767 2_767
S7B Co7B Co5B 117.152(6) . 2_767
P6B Co7B Co5B 138.353(7) . 2_767
S8B Co7B Co5B 53.338(5) . 2_767
S6B Co7B Co8B 117.064(6) 2_767 .
S7B Co7B Co8B 54.167(5) . .
P6B Co7B Co8B 139.390(7) . .
S8B Co7B Co8B 53.203(5) . .
Co5B Co7B Co8B 65.061(5) 2_767 .
S6B Co7B Co6B 102.126(6) 2_767 .
S7B Co7B Co6B 49.303(6) . .
P6B Co7B Co6B 132.779(6) . .
S8B Co7B Co6B 110.186(7) . .
Co5B Co7B Co6B 87.381(6) 2_767 .
Co8B Co7B Co6B 58.456(5) . .
S6B Co7B Co6B 48.858(5) 2_767 2_767
S7B Co7B Co6B 102.581(6) . 2_767
P6B Co7B Co6B 132.025(6) . 2_767
S8B Co7B Co6B 109.869(7) . 2_767
Co5B Co7B Co6B 57.941(5) 2_767 2_767
Co8B Co7B Co6B 87.493(5) . 2_767
Co6B Co7B Co6B 53.283(5) . 2_767
S8B Co8B S7B 102.112(8) . .
S8B Co8B S5B 103.930(8) . 2_767
S7B Co8B S5B 105.365(7) . 2_767
S8B Co8B P5B 116.006(9) . .
S7B Co8B P5B 109.243(8) . .
S5B Co8B P5B 118.500(8) 2_767 .
S8B Co8B Co7B 57.944(6) . .
S7B Co8B Co7B 56.544(6) . .
S5B Co8B Co7B 83.144(6) 2_767 .
P5B Co8B Co7B 157.856(7) . .
S8B Co8B Co6B 123.653(7) . .
S7B Co8B Co6B 53.420(5) . .
S5B Co8B Co6B 53.795(5) 2_767 .
P5B Co8B Co6B 119.923(7) . .
Co7B Co8B Co6B 67.629(4) . .
S8B Co8B Co5B 51.329(6) . 2_767
S7B Co8B Co5B 112.017(6) . 2_767
S5B Co8B Co5B 52.607(5) 2_767 2_767
P5B Co8B Co5B 138.581(7) . 2_767
Co7B Co8B Co5B 57.373(4) . 2_767
Co6B Co8B Co5B 88.341(4) . 2_767
Co2B S1B Co1B 76.973(8) . .
Co2B S1B Co3B 68.550(7) . .
Co1B S1B Co3B 68.370(8) . .
Co1B S2B Co4B 73.957(7) . .
Co1B S2B Co3B 69.239(6) . .
Co4B S2B Co3B 80.004(7) . .
Co2B S3B Co1B 73.816(8) . .
Co2B S3B Co4B 72.375(7) . 2_657
Co1B S3B Co4B 113.090(8) . 2_657
Co2B S3B Co4B 112.703(9) . .
Co1B S3B Co4B 72.193(7) . .
Co4B S3B Co4B 70.524(7) 2_657 .
Co2B S4B Co4B 74.247(8) . 2_657
Co2B S4B Co3B 69.713(6) . .
Co4B S4B Co3B 81.013(7) 2_657 .
Co5B S5B Co8B 74.425(7) . 2_767
Co5B S5B Co6B 72.450(6) . .
Co8B S5B Co6B 113.812(9) 2_767 .
Co5B S5B Co6B 113.093(9) . 2_767
Co8B S5B Co6B 72.560(7) 2_767 2_767
Co6B S5B Co6B 70.563(7) . 2_767
Co5B S6B Co6B 74.221(7) . .
Co5B S6B Co7B 69.378(6) . 2_767
Co6B S6B Co7B 81.361(7) . 2_767
Co8B S7B Co6B 74.285(7) . .
Co8B S7B Co7B 69.289(6) . .
Co6B S7B Co7B 80.459(7) . .
Co8B S8B Co5B 77.414(8) . 2_767
Co8B S8B Co7B 68.853(7) . .
Co5B S8B Co7B 68.649(8) 2_767 .
C1B P1B C7B 107.21(3) . .
C1B P1B C4B 103.81(4) . .
C7B P1B C4B 105.30(4) . .
C1B P1B Co1B 113.67(2) . .
C7B P1B Co1B 113.93(3) . .
C4B P1B Co1B 112.08(2) . .
C10B P2B C16B 102.22(4) . .
C10B P2B C13B 103.77(4) . .
C16B P2B C13B 110.84(4) . .
C10B P2B Co2B 115.07(2) . .
C16B P2B Co2B 111.28(3) . .
C13B P2B Co2B 112.96(3) . .
C22B P3B C26B 102.22(4) . .
C22B P3B C19B 103.59(4) . .
C26B P3B C19B 109.75(3) . .
C22B P3B Co3B 112.64(3) . .
C26B P3B Co3B 113.70(3) . .
C19B P3B Co3B 113.88(3) . .
C32B P4B C35B 105.10(4) . .
C32B P4B C28B 106.71(4) . .
C35B P4B C28B 104.33(3) . .
C32B P4B Co5B 114.71(3) . .
C35B P4B Co5B 112.96(2) . .
C28B P4B Co5B 112.19(3) . .
C43B P5B C40B 105.43(4) . .
C43B P5B C37B 108.10(5) . .
C40B P5B C37B 102.53(4) . .
C43B P5B Co8B 112.19(3) . .
C40B P5B Co8B 114.40(2) . .
C37B P5B Co8B 113.41(3) . .
C52D P6B C46B 59.87(11) . .
C52D P6B C49B 137.41(12) . .
C46B P6B C49B 102.83(4) . .
C52D P6B C52B 48.19(12) . .
C46B P6B C52B 102.75(4) . .
C49B P6B C52B 110.64(4) . .
C52D P6B C49D 105.96(15) . .
C46B P6B C49D 130.72(10) . .
C49B P6B C49D 53.43(10) . .
C52B P6B C49D 61.03(10) . .
C52D P6B C46D 111.49(15) . .
C46B P6B C46D 53.21(11) . .
C49B P6B C46D 55.57(13) . .
C52B P6B C46D 138.05(12) . .
C49D P6B C46D 105.93(16) . .
C52D P6B Co7B 110.08(12) . .
C46B P6B Co7B 115.79(3) . .
C49B P6B Co7B 112.40(3) . .
C52B P6B Co7B 111.72(3) . .
C49D P6B Co7B 113.34(10) . .
C46D P6B Co7B 109.95(12) . .
C2B C1B C3B 112.04(6) . .
C2B C1B P1B 110.45(5) . .
C3B C1B P1B 109.98(5) . .
C5B C4B C6B 109.40(6) . .
C5B C4B P1B 112.79(6) . .
C6B C4B P1B 116.22(6) . .
C9B C7B C8B 110.09(7) . .
C9B C7B P1B 113.66(5) . .
C8B C7B P1B 115.22(6) . .
C11B C10B C12B 110.47(7) . .
C11B C10B P2B 111.34(5) . .
C12B C10B P2B 111.08(6) . .
C15B C13B C14B 109.22(6) . .
C15B C13B P2B 113.12(7) . .
C14B C13B P2B 115.67(6) . .
C17B C16B C18B 115.42(9) . .
C17B C16B P2B 121.70(8) . .
C18B C16B P2B 116.74(7) . .
C21B C19B C20B 111.42(7) . .
C21B C19B P3B 113.92(5) . .
C20B C19B P3B 115.26(6) . .
C24B C22B C23B 113.46(7) . .
C24B C22B P3B 110.95(6) . .
C23B C22B P3B 112.19(7) . .
C27B C26B C25B 111.20(6) . .
C27B C26B P3B 112.67(6) . .
C25B C26B P3B 117.32(6) . .
C29B C28B C30B 110.32(7) . .
C29B C28B P4B 113.01(5) . .
C30B C28B P4B 114.95(6) . .
C33B C32B C31B 113.45(7) . .
C33B C32B P4B 109.18(6) . .
C31B C32B P4B 108.91(6) . .
C36B C35B C34B 109.81(6) . .
C36B C35B P4B 112.19(6) . .
C34B C35B P4B 116.85(6) . .
C38B C37B C39B 112.30(9) . .
C38B C37B P5B 118.42(8) . .
C39B C37B P5B 116.28(8) . .
C42B C40B C41B 111.71(7) . .
C42B C40B P5B 111.04(6) . .
C41B C40B P5B 109.69(6) . .
C44B C43B C45B 116.18(11) . .
C44B C43B P5B 127.08(9) . .
C45B C43B P5B 115.89(7) . .
C46B C47B C52D 67.35(12) . .
C46D C48B C46B 69.76(15) . .
C49B C50B C49D 61.88(11) . .
C47B C46B C48B 114.93(7) . .
C47B C46B P6B 108.58(5) . .
C48B C46B P6B 109.40(5) . .
C51B C49B C50B 109.78(8) . .
C51B C49B P6B 114.91(6) . .
C50B C49B P6B 111.13(6) . .
C54B C52B C53B 109.99(8) . .
C54B C52B P6B 116.05(6) . .
C53B C52B P6B 110.94(6) . .
C48B C46D C51D 113.6(3) . .
C48B C46D P6B 107.6(2) . .
C51D C46D P6B 102.7(2) . .
C50B C49D C53B 133.57(19) . .
C50B C49D P6B 101.38(17) . .
C53B C49D P6B 99.94(17) . .
C54D C52D C47B 109.0(2) . .
C54D C52D P6B 115.7(3) . .
C47B C52D P6B 101.54(17) . .
C52B C53B C49D 70.19(12) . .
F2B B1B F3B 118.90(10) . .
F2B B1B F3B' 122.95(10) . .
F3B B1B F3B' 62.05(10) . .
F2B B1B F2B' 63.94(9) . .
F3B B1B F2B' 77.90(9) . .
F3B' B1B F2B' 137.41(11) . .
F2B B1B F4B' 60.59(10) . .
F3B B1B F4B' 146.07(10) . .
F3B' B1B F4B' 89.11(12) . .
F2B' B1B F4B' 121.75(10) . .
F2B B1B F4B 81.26(11) . .
F3B B1B F4B 70.60(10) . .
F3B' B1B F4B 43.15(11) . .
F2B' B1B F4B 111.83(12) . .
F4B' B1B F4B 76.11(11) . .
F2B B1B F1B 117.38(8) . .
F3B B1B F1B 113.16(8) . .
F3B' B1B F1B 110.62(8) . .
F2B' B1B F1B 97.45(8) . .
F4B' B1B F1B 92.73(9) . .
F4B B1B F1B 150.36(12) . .
B1B F2B F4B 51.09(8) . .
B1B F3B F4B 56.11(8) . .
B1B F4B F3B 53.29(9) . .
B1B F4B F2B 47.66(8) . .
F3B F4B F2B 86.37(11) . .

loop_
_geom_bond_atom_site_label_1
_geom_bond_atom_site_label_2
_geom_bond_distance
_geom_bond_site_symmetry_2
Co1 S2 2.2387(2) .
Co1 S3 2.2477(2) .
Co1 P1 2.2550(2) .
Co1 S1 2.2859(2) .
Co1 Co2 2.50792(15) .
Co1 Co3 2.50867(16) .
Co1 Co5 2.86237(17) .
Co1 Co4 2.86638(16) .
Co2 S1 2.1395(2) .
Co2 S2 2.1558(2) .
Co2 S4 2.2177(2) .
Co2 P2 2.2373(3) .
Co2 Co4 2.60512(18) .
Co2 Co3 2.64469(16) .
Co3 S1 2.1419(2) .
Co3 S3 2.1548(2) .
Co3 S4 2.2247(2) .
Co3 P3 2.2501(2) .
Co3 Co5 2.6195(2) .
Co4 S6 2.1959(2) .
Co4 S2 2.2096(2) .
Co4 S4 2.23259(19) .
Co4 S5 2.23599(19) .
Co4 Co5 2.58727(15) .
Co4 Co6 2.63653(17) .
Co4 Co8 2.89346(17) .
Co5 S7 2.2072(2) .
Co5 S3 2.2088(2) .
Co5 S4 2.2276(2) .
Co5 S5 2.2360(2) .
Co5 Co7 2.63535(18) .
Co5 Co8 2.92445(17) .
Co6 S8 2.1531(2) .
Co6 S6 2.1691(2) .
Co6 S5 2.2314(2) .
Co6 P4 2.2529(2) .
Co6 Co8 2.49075(17) .
Co6 Co7 2.67676(17) .
Co7 S8 2.1590(2) .
Co7 S7 2.1615(2) .
Co7 S5 2.2256(2) .
Co7 P5 2.2611(2) .
Co7 Co8 2.50372(16) .
Co8 S7 2.2155(2) .
Co8 S6 2.2325(2) .
Co8 P6 2.2415(2) .
Co8 S8 2.2689(2) .
P1 C1' 1.8744(11) .
P1 C7' 1.8925(13) .
P1 C4 1.8931(14) .
P1 C4' 1.9072(13) .
P1 C7 1.9113(16) .
P1 C1 1.9290(13) .
P2 C13 1.8644(9) .
P2 C10 1.8757(11) .
P2 C16 1.8842(11) .
P3 C22 1.8267(10) .
P3 C19 1.8390(9) .
P3 C25 1.8451(13) .
P4 C31 1.8419(7) .
P4 C34 1.8617(8) .
P4 C28 1.8667(9) .
P5 C40 1.8489(7) .
P5 C43 1.8571(9) .
P5 C37 1.8638(8) .
P6 C52 1.8417(8) .
P6 C49 1.8713(8) .
P6 C46 1.8719(9) .
C2 C1 1.5778(13) .
C2 C1' 1.6046(13) .
C5 C4 1.5233(13) .
C5 C1' 1.6212(13) .
C8 C7' 1.5692(13) .
C8 C7 1.6190(13) .
C1 C3 1.5586(17) .
C4 C6 1.5447(17) .
C7 C9 1.6195(13) .
C3' C7' 1.5489(14) .
C4' C9 1.5266(13) .
C4' C6' 1.5450(15) .
C10 C12 1.4720(18) .
C10 C11 1.4877(16) .
C13 C14 1.5135(15) .
C13 C15 1.6861(18) .
C16 C17 1.3259(15) .
C16 C18 1.4774(16) .
C19 C21 1.5015(16) .
C19 C20 1.5589(18) .
C22 C24 1.4430(15) .
C22 C23 1.5182(14) .
C25 C27 1.3301(19) .
C25 C26 1.5190(17) .
C28 C30 1.4902(11) .
C28 C29 1.5357(12) .
C31 C32 1.5277(11) .
C31 C33 1.5384(12) .
C34 C36 1.5231(13) .
C34 C35 1.5507(11) .
C37 C38 1.5259(10) .
C37 C39 1.5309(10) .
C40 C42 1.5242(11) .
C40 C41 1.5323(12) .
C43 C45 1.4943(12) .
C43 C44 1.5052(12) .
C46 C47 1.5383(12) .
C46 C48 1.5417(12) .
C49 C51 1.5027(12) .
C49 C50 1.5432(12) .
C52 C53 1.5520(12) .
C52 C54 1.5782(12) .
B1 F2 1.3566(10) .
B1 F3 1.3637(11) .
B1 F4 1.3927(11) .
B1 F1 1.3951(11) .
Co1A S2A 2.2190(2) .
Co1A S3A 2.2194(2) .
Co1A P1A 2.2442(3) .
Co1A S1A 2.2756(2) .
Co1A Co3A 2.49631(16) .
Co1A Co2A 2.50075(17) .
Co1A Co5A 2.88416(17) .
Co1A Co4A 2.89022(16) .
Co2A S1A 2.1504(2) .
Co2A S2A 2.1585(2) .
Co2A S4A 2.2334(2) .
Co2A P2A 2.2535(2) .
Co2A Co4A 2.64080(17) .
Co2A Co3A 2.66820(18) .
Co3A S1A 2.1558(2) .
Co3A S3A 2.1629(2) .
Co3A S4A 2.2312(2) .
Co3A P3A 2.2454(2) .
Co3A Co5A 2.64977(18) .
Co4A S2A 2.1999(2) .
Co4A S6A 2.2114(2) .
Co4A S5A 2.22611(19) .
Co4A S4A 2.24186(19) .
Co4A Co5A 2.57471(17) .
Co4A Co6A 2.61325(17) .
Co4A Co8A 2.84849(18) .
Co5A S3A 2.1938(2) .
Co5A S7A 2.2088(2) .
Co5A S5A 2.2370(2) .
Co5A S4A 2.23865(19) .
Co5A Co7A 2.60830(19) .
Co5A Co8A 2.83078(17) .
Co6A S8A 2.1429(2) .
Co6A S6A 2.1505(2) .
Co6A S5A 2.2256(2) .
Co6A P4A 2.2587(2) .
Co6A Co8A 2.52388(15) .
Co6A Co7A 2.62428(17) .
Co7A S8A 2.13678(19) .
Co7A S7A 2.1599(2) .
Co7A S5A 2.2181(2) .
Co7A P5A 2.2399(2) .
Co7A Co8A 2.51038(16) .
Co8A S6A 2.2437(2) .
Co8A S7A 2.2512(2) .
Co8A P6A 2.2618(2) .
Co8A S8A 2.29432(19) .
P1A C4A 1.8150(12) .
P1A C1A' 1.821(2) .
P1A C7A 1.8711(14) .
P1A C4A' 1.9593(17) .
P1A C1A 1.9706(13) .
P1A C7A' 2.0938(19) .
P2A C10A 1.8474(10) .
P2A C16A 1.8476(8) .
P2A C13A 1.8606(9) .
P3A C19A 1.8475(10) .
P3A C22A 1.8530(9) .
P3A C25A 1.8653(9) .
P4A C28A 1.8499(8) .
P4A C34A 1.8530(7) .
P4A C31A 1.8552(7) .
P5A C43A 1.8382(9) .
P5A C37A 1.8450(7) .
P5A C40A 1.8517(11) .
P6A C49C 1.798(4) .
P6A C52A 1.8313(9) .
P6A C46A 1.8649(8) .
P6A C49A 1.8853(8) .
P6A C52C 1.917(4) .
P6A C46C 2.007(3) .
C2A C1A 1.5875(16) .
C2A C1A' 1.6365(16) .
C1A C3A 1.5384(15) .
C4A C6A 1.5359(12) .
C4A C5A 1.5450(15) .
C7A C8A 1.5813(15) .
C7A C9A 1.5929(14) .
C1A' C8A 1.6138(16) .
C3A' C4A' 1.554(2) .
C4A' C6A 1.5257(16) .
C5A' C7A' 1.5529(17) .
C7A' C9A 1.5373(16) .
C10A C11A 1.4214(14) .
C10A C12A 1.5469(13) .
C13A C14A 1.5167(12) .
C13A C15A 1.5406(12) .
C16A C18A 1.5075(14) .
C16A C17A 1.5363(14) .
C19A C20A 1.4936(16) .
C19A C21A 1.5257(14) .
C22A C24A 1.5076(15) .
C22A C23A 1.5456(15) .
C25A C26A 1.5121(12) .
C25A C27A 1.5277(13) .
C28A C29A 1.5034(10) .
C28A C30A 1.5147(12) .
C31A C32A 1.5026(13) .
C31A C33A 1.5473(11) .
C34A C36A 1.5054(10) .
C34A C35A 1.5253(10) .
C37A C39A 1.5069(12) .
C37A C38A 1.5075(13) .
C40A C41A 1.3277(14) .
C40A C42A 1.5214(13) .
C43A C45A 1.4620(13) .
C43A C44A 1.5371(12) .
C47A C46A 1.5627(12) .
C47A C49C 1.649(4) .
C50A C49A 1.5497(13) .
C50A C49C 2.027(4) .
C46A C48A 1.5547(13) .
C49A C51A 1.5353(13) .
C52A C53A 1.5750(12) .
C52A C54A 1.6057(12) .
C46C C48C 1.536(5) .
C46C C54A 1.558(4) .
C51C C52C 1.665(6) .
C52C C53A 1.592(4) .
B1A F2A 1.2836(16) .
B1A F3A 1.2930(19) .
B1A F4A 1.3094(17) .
B1A F1A 1.3279(17) .
Co1B S1B 2.1493(2) .
Co1B S2B 2.1656(2) .
Co1B S3B 2.2271(2) .
Co1B P1B 2.2532(2) .
Co1B Co3B 2.50131(16) .
Co1B Co4B 2.62966(17) .
Co1B Co2B 2.67337(17) .
Co2B S1B 2.1464(2) .
Co2B S4B 2.1595(2) .
Co2B S3B 2.2246(2) .
Co2B P2B 2.2577(2) .
Co2B Co3B 2.50554(15) .
Co2B Co4B 2.6302(2) 2_657
Co3B S4B 2.2235(2) .
Co3B S2B 2.2360(2) .
Co3B P3B 2.2453(2) .
Co3B S1B 2.2971(3) .
Co3B Co4B 2.85533(15) .
Co3B Co4B 2.87205(14) 2_657
Co4B S4B 2.1981(2) 2_657
Co4B S2B 2.2058(2) .
Co4B S3B 2.23011(19) 2_657
Co4B S3B 2.2364(2) .
Co4B Co4B 2.5786(2) 2_657
Co4B Co2B 2.63043(17) 2_657
Co4B Co3B 2.87230(15) 2_657
Co5B S8B 2.1539(2) 2_767
Co5B S6B 2.16251(19) .
Co5B S5B 2.22086(19) .
Co5B P4B 2.2579(2) .
Co5B Co7B 2.50087(14) 2_767
Co5B Co6B 2.63222(17) .
Co5B Co8B 2.69257(18) 2_767
Co6B S6B 2.1998(2) .
Co6B S7B 2.2048(2) .
Co6B S5B 2.23327(18) .
Co6B S5B 2.2354(2) 2_767
Co6B Co6B 2.5811(2) 2_767
Co6B Co8B 2.64301(17) .
Co6B Co7B 2.86785(14) .
Co6B Co7B 2.88808(18) 2_767
Co7B S6B 2.2307(2) 2_767
Co7B S7B 2.2354(2) .
Co7B P6B 2.2447(2) .
Co7B S8B 2.2775(2) .
Co7B Co5B 2.50088(14) 2_767
Co7B Co8B 2.50624(17) .
Co7B Co6B 2.88815(15) 2_767
Co8B S8B 2.1518(2) .
Co8B S7B 2.17227(19) .
Co8B S5B 2.2312(2) 2_767
Co8B P5B 2.2713(2) .
Co8B Co5B 2.69258(17) 2_767
S3B Co4B 2.23006(19) 2_657
S4B Co4B 2.1981(2) 2_657
S5B Co8B 2.2313(2) 2_767
S5B Co6B 2.23540(19) 2_767
S6B Co7B 2.2307(2) 2_767
S8B Co5B 2.1540(2) 2_767
P1B C1B 1.8441(7) .
P1B C7B 1.8545(8) .
P1B C4B 1.8577(9) .
P2B C10B 1.8452(7) .
P2B C16B 1.8461(10) .
P2B C13B 1.8612(8) .
P3B C22B 1.8397(9) .
P3B C26B 1.8511(8) .
P3B C19B 1.8544(8) .
P4B C32B 1.8324(8) .
P4B C35B 1.8657(9) .
P4B C28B 1.8674(8) .
P5B C43B 1.8216(12) .
P5B C40B 1.8281(8) .
P5B C37B 1.8589(11) .
P6B C52D 1.848(3) .
P6B C46B 1.8682(8) .
P6B C49B 1.8683(9) .
P6B C52B 1.8933(9) .
P6B C49D 1.921(4) .
P6B C46D 2.019(4) .
C1B C2B 1.4997(11) .
C1B C3B 1.5373(12) .
C4B C5B 1.5010(11) .
C4B C6B 1.5475(11) .
C7B C9B 1.5191(13) .
C7B C8B 1.5381(12) .
C10B C11B 1.5028(13) .
C10B C12B 1.5039(12) .
C13B C15B 1.5102(13) .
C13B C14B 1.5417(11) .
C16B C17B 1.3531(14) .
C16B C18B 1.5279(13) .
C19B C21B 1.5082(12) .
C19B C20B 1.5672(12) .
C22B C24B 1.5442(14) .
C22B C23B 1.5630(13) .
C25B C26B 1.5474(12) .
C26B C27B 1.5199(11) .
C28B C29B 1.5193(12) .
C28B C30B 1.5348(11) .
C31B C32B 1.5639(14) .
C32B C33B 1.5402(13) .
C34B C35B 1.5340(11) .
C35B C36B 1.5069(11) .
C37B C38B 1.3793(14) .
C37B C39B 1.5400(14) .
C40B C42B 1.5064(13) .
C40B C41B 1.5261(13) .
C43B C44B 1.2022(15) .
C43B C45B 1.5579(15) .
C47B C46B 1.5698(13) .
C47B C52D 1.762(4) .
C48B C46D 1.459(4) .
C48B C46B 1.5891(12) .
C50B C49B 1.5621(11) .
C50B C49D 1.739(3) .
C49B C51B 1.5589(13) .
C52B C54B 1.5532(13) .
C52B C53B 1.5555(12) .
C46D C51D 1.633(6) .
C49D C53B 1.796(3) .
C52D C54D 1.547(5) .
B1B F2B 1.3110(13) .
B1B F3B 1.3329(13) .
B1B F3B' 1.3357(13) .
B1B F2B' 1.3462(15) .
B1B F4B' 1.3468(13) .
B1B F4B 1.380(2) .
B1B F1B 1.3881(10) .
F2B F4B 1.753(2) .
F3B F4B 1.568(2) .

loop_
_platon_squeeze_void_nr
_platon_squeeze_void_average_x
_platon_squeeze_void_average_y
_platon_squeeze_void_average_z
_platon_squeeze_void_volume
_platon_squeeze_void_count_electrons
1 0.338 0.782 0.205 20.0 0.4
2 0.662 0.218 0.795 20.0 0.4
